data_7127733
loop_
_publ_author_name
'Yang, Xin-Xue'
'Yu, Wei-Dong'
'Yi, Xiao-Yi'
'Li, Lei-Jiao'
'Liu, Chao'

_publ_section_title
;
 Monocarboxylate-driven structural growth in Calix[n]arene-polyoxotitanate
 hybrid systems: utility in hydrogen production from water.
;
_journal_issue 90
_journal_name_full 'Chemical communications (Cambridge, England)'
_journal_page_first 14035
_journal_page_last 14038
_journal_paper_doi 10.1039/d0cc05336h
_journal_volume 56
_journal_year 2020
_chemical_formula_moiety 'C148 H217 O33 Ti6, C3 H8 O'
_chemical_formula_sum 'C151 H225 O34 Ti6'
_chemical_formula_weight 2871.70
_space_group_crystal_system monoclinic
_space_group_IT_number 14
_space_group_name_Hall '-P 2yn'
_space_group_name_H-M_alt 'P 1 21/n 1'
_atom_sites_solution_hydrogens geom
_atom_sites_solution_primary direct
_audit_creation_date 2020-10-06
_audit_creation_method
;
Olex2 1.3
(compiled 2020.02.04 svn.rd84adfe8 for OlexSys, GUI svn.r6032)
;
_audit_update_record
;
2020-10-06 deposited with the CCDC.	2020-10-26 downloaded from the CCDC.
;
_cell_angle_alpha 90
_cell_angle_beta 99.4230(10)
_cell_angle_gamma 90
_cell_formula_units_Z 4
_cell_length_a 21.3911(2)
_cell_length_b 25.7936(3)
_cell_length_c 33.0748(4)
_cell_measurement_reflns_used 19705
_cell_measurement_temperature 150
_cell_measurement_theta_max 70.8240
_cell_measurement_theta_min 6.3490
_cell_volume 18002.9(3)
_computing_cell_refinement 'CrysAlisPro 1.171.38.43f (Rigaku OD, 2015)'
_computing_data_collection 'CrysAlisPro 1.171.38.43f (Rigaku OD, 2015)'
_computing_data_reduction 'CrysAlisPro 1.171.38.43f (Rigaku OD, 2015)'
_computing_molecular_graphics 'Olex2 1.3 (Dolomanov et al., 2009)'
_computing_publication_material 'Olex2 1.3 (Dolomanov et al., 2009)'
_computing_structure_refinement 'SHELXL 2018/3 (Sheldrick, 2015)'
_computing_structure_solution 'SHELXS  (Sheldrick, 2008)'
_diffrn_ambient_environment N~2~
_diffrn_ambient_temperature 150
_diffrn_detector 'Bruker APEX2 area detector'
_diffrn_detector_area_resol_mean 7.9
_diffrn_detector_type 'CCD area detector'
_diffrn_measured_fraction_theta_full 0.964
_diffrn_measured_fraction_theta_max 0.941
_diffrn_measurement_details
;
List of Runs (angles in degrees, time in seconds):

  # Type    Start    End  Width  t~exp~   \w     \q     \k     \f   Frames
#--------------------------------------------------------------------------
  1  \w    -60.00 -34.00   1.00    5.00    --    0.00 178.00 120.00   26
  2  \w     -6.00  39.00   1.00    5.00    --    0.00 -89.00-111.00   45
  3  \w    -73.00 -35.00   1.00    5.00    --    0.00 178.00   0.00   38
  4  \w     32.00 127.00   1.00   10.00    --   56.00  57.00 -60.00   95
  5  \w    -12.00  79.00   1.00   10.00    --   56.00 -57.00 150.00   91
  6  \w     85.00 111.00   1.00   10.00    --   56.00  38.00 120.00   26
  7  \w     33.00 126.00   1.00   10.00    --   56.00  57.00   0.00   93
  8  \w     33.00  58.00   1.00   10.00    --   56.00-125.00 -30.00   25
  9  \w     91.00 162.00   1.00   20.00    --  112.00  50.00-150.00   71
 10  \w     64.00 110.00   1.00   20.00    --  112.00-111.00   0.00   46
 11  \w     40.00 131.00   1.00   20.00    --  112.00 -50.00 120.00   91
 12  \w     70.00  96.00   1.00   20.00    --  112.00 -63.00-120.00   26
 13  \w     39.00 116.00   1.00   20.00    --  112.00-111.00  90.00   77
 14  \w     87.00 178.00   1.00   20.00    --  112.00  63.00 -90.00   91
 15  \w     99.00 136.00   1.00   20.00    --  112.00 -63.00-120.00   37
;
_diffrn_measurement_device 'three-circle diffractometer'
_diffrn_measurement_device_type 'Bruker SMART APEX2 area detector'
_diffrn_measurement_method '\w and \f scans'
_diffrn_orient_matrix_type 'CrysAlisPro convention (1999,Acta A55,543-557)'
_diffrn_orient_matrix_UB_11 0.0254739000
_diffrn_orient_matrix_UB_12 -0.0422499000
_diffrn_orient_matrix_UB_13 -0.0259113000
_diffrn_orient_matrix_UB_21 0.0572014000
_diffrn_orient_matrix_UB_22 -0.0083049000
_diffrn_orient_matrix_UB_23 0.0342789000
_diffrn_orient_matrix_UB_31 -0.0375776000
_diffrn_orient_matrix_UB_32 -0.0413418000
_diffrn_orient_matrix_UB_33 0.0195942000
_diffrn_radiation_monochromator 'mirror optics'
_diffrn_radiation_probe x-ray
_diffrn_radiation_type 'Cu K\a'
_diffrn_radiation_wavelength 1.54184
_diffrn_reflns_av_R_equivalents 0.0392
_diffrn_reflns_av_unetI/netI 0.0658
_diffrn_reflns_Laue_measured_fraction_full 0.964
_diffrn_reflns_Laue_measured_fraction_max 0.941
_diffrn_reflns_limit_h_max 25
_diffrn_reflns_limit_h_min -26
_diffrn_reflns_limit_k_max 22
_diffrn_reflns_limit_k_min -31
_diffrn_reflns_limit_l_max 40
_diffrn_reflns_limit_l_min -31
_diffrn_reflns_number 58351
_diffrn_reflns_point_group_measured_fraction_full 0.964
_diffrn_reflns_point_group_measured_fraction_max 0.941
_diffrn_reflns_theta_full 67.684
_diffrn_reflns_theta_max 70.799
_diffrn_reflns_theta_min 3.578
_diffrn_source 'microfocus sealed X-ray tube'
_diffrn_source_type 'Incoatec I\ms'
_exptl_absorpt_coefficient_mu 2.654
_exptl_absorpt_correction_T_max 0.451
_exptl_absorpt_correction_T_min 0.322
_exptl_absorpt_correction_type multi-scan
_exptl_absorpt_process_details
;
CrysAlisPro 1.171.38.43f (Rigaku Oxford Diffraction, 2015)
Empirical absorption correction using spherical harmonics,
 implemented in SCALE3 ABSPACK scaling algorithm.
;
_exptl_crystal_colour 'clear reddish red'
_exptl_crystal_colour_lustre clear
_exptl_crystal_colour_modifier reddish
_exptl_crystal_colour_primary red
_exptl_crystal_density_diffrn 1.060
_exptl_crystal_description block
_exptl_crystal_F_000 6140
_exptl_crystal_size_max 0.5
_exptl_crystal_size_mid 0.4
_exptl_crystal_size_min 0.3
_refine_diff_density_max 0.702
_refine_diff_density_min -0.879
_refine_diff_density_rms 0.068
_refine_ls_extinction_method none
_refine_ls_goodness_of_fit_ref 1.041
_refine_ls_hydrogen_treatment constr
_refine_ls_matrix_type full
_refine_ls_number_parameters 1947
_refine_ls_number_reflns 32628
_refine_ls_number_restraints 249
_refine_ls_restrained_S_all 1.058
_refine_ls_R_factor_all 0.0928
_refine_ls_R_factor_gt 0.0655
_refine_ls_shift/su_max 0.010
_refine_ls_shift/su_mean 0.000
_refine_ls_structure_factor_coef Fsqd
_refine_ls_weighting_details 'w=1/[\s^2^(Fo^2^)+(0.1029P)^2^+7.7731P] where P=(Fo^2^+2Fc^2^)/3'
_refine_ls_weighting_scheme calc
_refine_ls_wR_factor_gt 0.1740
_refine_ls_wR_factor_ref 0.1915
_reflns_Friedel_coverage 0.000
_reflns_number_gt 22947
_reflns_number_total 32628
_reflns_threshold_expression 'I > 2\s(I)'
_cod_data_source_file d0cc05336h2.cif
_cod_data_source_block Ti6-4
_cod_database_code 7127733
_shelx_shelxl_version_number 2018/3
_shelx_space_group_comment
;
The symmetry employed for this shelxl refinement is uniquely defined
by the following loop, which should always be used as a source of
symmetry information in preference to the above space-group names.
They are only intended as comments.
;
_shelx_estimated_absorpt_t_max 0.455
_shelx_estimated_absorpt_t_min 0.231
_reflns_odcompleteness_completeness 96.63
_reflns_odcompleteness_iscentric 1
_reflns_odcompleteness_theta 66.97
_olex2_refinement_description
;
1. Fixed Uiso
 At 1.2 times of:
  All C(H) groups, All C(H,H) groups
 At 1.5 times of:
  All C(H,H,H) groups, All C(H,H,H,H,H,H) groups, All O(H,H) groups
2. Restrained distances
 C107-C106 \\sim C107-C108 \\sim C119-C44 \\sim C119-C43
 with sigma of 0.01
 C161-C2 \\sim C161-C3 \\sim C161-C4 \\sim C161-C5 \\sim C161-C6 \\sim C161-C7
 with sigma of 0.01
 C8-C9 \\sim C8-C10 \\sim C8-C11 \\sim C8-C12 \\sim C8-C13 \\sim C8-C14
 with sigma of 0.01
 C15-C16 \\sim C15-C17 \\sim C15-C18 \\sim C15-C19 \\sim C15-C20 \\sim C15-C21
 with sigma of 0.01
 C22-C23 \\sim C22-C24 \\sim C22-C25 \\sim C22-C26 \\sim C22-C27 \\sim C22-C28
 with sigma of 0.01
 C98-C97 \\sim C98-C99 \\sim C98-C100
 with sigma of 0.01
3. Rigid bond restraints
 O33, C145
 with sigma for 1-2 distances of 0.002 and sigma for 1-3 distances of 0.001
 C145, C29
 with sigma for 1-2 distances of 0.002 and sigma for 1-3 distances of 0.001
 C145, C146
 with sigma for 1-2 distances of 0.002 and sigma for 1-3 distances of 0.001
 C119, C43
 with sigma for 1-2 distances of 0.01 and sigma for 1-3 distances of 0.02
 C43, C44
 with sigma for 1-2 distances of 0.01 and sigma for 1-3 distances of 0.02
 C44, C119
 with sigma for 1-2 distances of 0.01 and sigma for 1-3 distances of 0.02
 C108, C107
 with sigma for 1-2 distances of 0.002 and sigma for 1-3 distances of 0.001
4. Uiso/Uaniso restraints and constraints
O33 \\sim C145: within 2A with sigma of 0.01 and sigma for terminal atoms of
0.02 within 2A
C145 \\sim C29: within 2A with sigma of 0.01 and sigma for terminal atoms of
0.02 within 2A
C145 \\sim C146: within 2A with sigma of 0.01 and sigma for terminal atoms of
0.02 within 2A
C119 \\sim C43: within 2A with sigma of 0.001 and sigma for terminal atoms of
0.002 within 2A
C108 \\sim C107: within 2A with sigma of 0.01 and sigma for terminal atoms of
0.02 within 2A
Uanis(C35) \\sim Ueq, Uanis(C11) \\sim Ueq, Uanis(C36) \\sim Ueq, Uanis(C21)
\\sim Ueq, Uanis(C35) \\sim Ueq, Uanis(C119) \\sim Ueq, Uanis(C143) \\sim Ueq,
Uanis(C9) \\sim Ueq, Uanis(C11) \\sim Ueq, Uanis(C13) \\sim Ueq, Uanis(C17)
\\sim Ueq, Uanis(C10) \\sim Ueq, Uanis(C25) \\sim Ueq, Uanis(C28) \\sim Ueq,
Uanis(C23) \\sim Ueq, Uanis(C26) \\sim Ueq, Uanis(C24) \\sim Ueq, Uanis(C12)
\\sim Ueq, Uanis(C43) \\sim Ueq, Uanis(C107) \\sim Ueq, Uanis(C108) \\sim Ueq,
Uanis(C106) \\sim Ueq, Uanis(C27) \\sim Ueq, Uanis(C160) \\sim Ueq, Uanis(C1)
\\sim Ueq, Uanis(C34) \\sim Ueq: with sigma of 0.01 and sigma for terminal
atoms of 0.02
5. Others
 Sof(C17)=Sof(H17A)=Sof(H17B)=Sof(H17C)=Sof(C19)=Sof(H19A)=Sof(H19B)=Sof(H19C)=
 Sof(C21)=Sof(H21A)=Sof(H21B)=Sof(H21C)=1-FVAR(1)
 Sof(C20)=Sof(H20A)=Sof(H20B)=Sof(H20C)=Sof(C18)=Sof(H18A)=Sof(H18B)=Sof(H18C)=
 Sof(C16)=Sof(H16A)=Sof(H16B)=Sof(H16C)=FVAR(1)
 Sof(C3)=Sof(H3A)=Sof(H3B)=Sof(H3C)=Sof(C5)=Sof(H5A)=Sof(H5B)=Sof(H5C)=Sof(C7)=
 Sof(H7A)=Sof(H7B)=Sof(H7C)=1-FVAR(2)
 Sof(C6)=Sof(H6A)=Sof(H6B)=Sof(H6C)=Sof(C4)=Sof(H4A)=Sof(H4B)=Sof(H4C)=Sof(C2)=
 Sof(H2A)=Sof(H2B)=Sof(H2C)=FVAR(2)
 Sof(C12)=Sof(H12A)=Sof(H12B)=Sof(H12C)=Sof(C14)=Sof(H14J)=Sof(H14K)=Sof(H14L)=
 Sof(C10)=Sof(H10M)=Sof(H10N)=Sof(H10O)=1-FVAR(3)
 Sof(C9)=Sof(H9A)=Sof(H9B)=Sof(H9C)=Sof(C11)=Sof(H11D)=Sof(H11E)=Sof(H11F)=
 Sof(C13)=Sof(H13A)=Sof(H13B)=Sof(H13C)=FVAR(3)
 Sof(C23)=Sof(H23A)=Sof(H23B)=Sof(H23C)=Sof(C25)=Sof(H25A)=Sof(H25B)=Sof(H25C)=
 Sof(C27)=Sof(H27A)=Sof(H27B)=Sof(H27C)=1-FVAR(4)
 Sof(C28)=Sof(H28A)=Sof(H28B)=Sof(H28C)=Sof(C24)=Sof(H24A)=Sof(H24B)=Sof(H24C)=
 Sof(C26)=Sof(H26A)=Sof(H26B)=Sof(H26C)=FVAR(4)
 Sof(C119)=Sof(H119)=Sof(C43)=Sof(H43A)=Sof(H43B)=Sof(H43C)=Sof(C44)=Sof(H44A)=
 Sof(H44B)=Sof(H44C)=1-FVAR(5)
 Sof(C107)=Sof(H107)=Sof(C108)=Sof(H10P)=Sof(H10Q)=Sof(H10R)=Sof(C106)=
 Sof(H10S)=Sof(H10T)=Sof(H10U)=FVAR(5)
 Sof(H16D)=Sof(H16H)=Sof(H16I)=Sof(H16J)=Sof(H1BD)=Sof(H1BE)=Sof(H1BF)=
 Sof(C163)=Sof(H163)=1-FVAR(6)
 Sof(H161)=Sof(H16E)=Sof(H16F)=Sof(H16G)=Sof(C160)=Sof(H160)=Sof(H1AA)=
 Sof(H1AB)=Sof(H1AC)=FVAR(6)
6.a Ternary CH refined with riding coordinates:
 C145(H145), C61(H61), C150(H150), C107(H107), C119(H119), C160(H160),
 C163(H163)
6.b Secondary CH2 refined with riding coordinates:
 C02C(H02A,H02B), C50(H50A,H50B), C81(H81A,H81B), C121(H12D,H12E), C125(H12F,
 H12G), C140(H14M,H14N), C86(H86A,H86B)
6.c Aromatic/amide H refined with riding coordinates:
 C37(H37), C41(H41), C47(H47), C48(H48), C66(H66), C68(H68), C80(H80),
 C85(H85), C90(H90), C92(H92), C117(H117), C123(H123), C131(H131), C133(H133),
 C136(H136), C138(H138)
6.d Tetrahedral OH refined with riding coordinates:
 O161(H161), O161(H16D)
6.e Idealised Me refined as rotating group:
 C154(H15A,H15B,H15C), C110(H11A,H11B,H11C), C153(H15D,H15E,H15F), C94(H94A,
 H94B,H94C), C3(H3A,H3B,H3C), C5(H5A,H5B,H5C), C7(H7A,H7B,H7C), C6(H6A,H6B,H6C),
  C4(H4A,H4B,H4C), C2(H2A,H2B,H2C), C152(H15G,H15H,H15I), C156(H15J,H15K,H15L),
 C142(H14A,H14B,H14C), C144(H14D,H14E,H14F), C146(H14G,H14H,H14I), C29(H29A,
 H29B,H29C), C159(H15M,H15N,H15O), C158(H15P,H15Q,H15R), C31(H31A,H31B,H31C),
 C53(H53A,H53B,H53C), C54(H54A,H54B,H54C), C55(H55A,H55B,H55C), C57(H57A,H57B,
 H57C), C59(H59A,H59B,H59C), C60(H60A,H60B,H60C), C62(H62A,H62B,H62C), C63(H63A,
 H63B,H63C), C72(H72A,H72B,H72C), C73(H73A,H73B,H73C), C74(H74A,H74B,H74C),
 C75(H75A,H75B,H75C), C76(H76A,H76B,H76C), C77(H77A,H77B,H77C), C93(H93A,H93B,
 H93C), C95(H95A,H95B,H95C), C96(H96A,H96B,H96C), C97(H97A,H97B,H97C), C99(H99A,
 H99B,H99C), C100(H10A,H10B,H10C), C103(H10D,H10E,H10F), C104(H10G,H10H,H10I),
 C105(H10J,H10K,H10L), C9(H9A,H9B,H9C), C11(H11D,H11E,H11F), C13(H13A,H13B,
 H13C), C12(H12A,H12B,H12C), C14(H14J,H14K,H14L), C10(H10M,H10N,H10O),
 C113(H11G,H11H,H11I), C114(H11J,H11K,H11L), C115(H11M,H11N,H11O), C127(H12H,
 H12I,H12J), C128(H12K,H12L,H12M), C129(H12N,H12O,H12P), C17(H17A,H17B,H17C),
 C19(H19A,H19B,H19C), C21(H21A,H21B,H21C), C20(H20A,H20B,H20C), C18(H18A,H18B,
 H18C), C16(H16A,H16B,H16C), C149(H14O,H14P,H14Q), C151(H15S,H15T,H15U),
 C34(H34A,H34B,H34C), C35(H35A,H35B,H35C), C36(H36A,H36B,H36C), C23(H23A,H23B,
 H23C), C25(H25A,H25B,H25C), C27(H27A,H27B,H27C), C28(H28A,H28B,H28C), C24(H24A,
 H24B,H24C), C26(H26A,H26B,H26C), C108(H10P,H10Q,H10R), C106(H10S,H10T,H10U),
 C43(H43A,H43B,H43C), C44(H44A,H44B,H44C), C162(H16E,H16F,H16G), C162(H16H,H16I,
 H16J), C1(H1AA,H1AB,H1AC), C1(H1BD,H1BE,H1BF)
;
_smtbx_masks_void_probe_radius 1.2
_smtbx_masks_void_truncation_radius 1.2
_olex2_submission_special_instructions 'No special instructions were received'
_oxdiff_exptl_absorpt_empirical_details
;
Empirical correction (ABSPACK) includes:
- Absorption correction using spherical harmonics
- Frame scaling
;
_oxdiff_exptl_absorpt_empirical_full_max 1.489
_oxdiff_exptl_absorpt_empirical_full_min 0.628

loop_
_space_group_symop_operation_xyz
'x, y, z'
'-x+1/2, y+1/2, -z+1/2'
'-x, -y, -z'
'x-1/2, -y-1/2, z-1/2'

loop_
_atom_site_label
_atom_site_type_symbol
_atom_site_fract_x
_atom_site_fract_y
_atom_site_fract_z
_atom_site_U_iso_or_equiv
_atom_site_adp_type
_atom_site_occupancy
_atom_site_site_symmetry_order
_atom_site_calc_flag
_atom_site_refinement_flags_posn
_atom_site_refinement_flags_adp
_atom_site_refinement_flags_occupancy
_atom_site_disorder_assembly
_atom_site_disorder_group
Ti1 Ti 0.76446(4) 0.44179(4) 0.09450(3) 0.0593(2) Uani 1 1 d . . . . .
Ti2 Ti 0.63064(3) 0.42306(2) 0.13410(2) 0.02742(14) Uani 1 1 d . . . . .
Ti3 Ti 0.56020(2) 0.40673(2) 0.22966(2) 0.02099(12) Uani 1 1 d . . . . .
Ti4 Ti 0.33104(2) 0.36922(2) 0.32339(2) 0.02127(12) Uani 1 1 d . . . . .
Ti5 Ti 0.17795(3) 0.41276(2) 0.35348(2) 0.02655(13) Uani 1 1 d . . . . .
Ti6 Ti 0.06288(3) 0.37332(3) 0.40511(2) 0.03362(15) Uani 1 1 d . . . . .
O2 O 0.0752(3) 0.3185(2) 0.50552(17) 0.133(2) Uani 1 1 d . . . . .
O3 O -0.03232(12) 0.37659(12) 0.41265(9) 0.0486(7) Uani 1 1 d . . . . .
O4 O 0.08863(14) 0.38083(12) 0.46233(8) 0.0457(7) Uani 1 1 d . . . . .
O5 O 0.05886(12) 0.30567(10) 0.40292(8) 0.0407(6) Uani 1 1 d . . . . .
O6 O 0.05699(12) 0.45386(10) 0.40261(9) 0.0402(6) Uani 1 1 d . . . . .
O7 O 0.14402(10) 0.38045(9) 0.39085(7) 0.0291(5) Uani 1 1 d . . . . .
O8 O 0.02419(11) 0.38109(10) 0.34397(8) 0.0372(6) Uani 1 1 d . . . . .
O9 O 0.10516(11) 0.39294(10) 0.30979(7) 0.0345(6) Uani 1 1 d . . . . .
O10 O 0.12683(12) 0.47777(10) 0.36260(9) 0.0409(6) Uani 1 1 d . . . . .
O11 O 0.24900(11) 0.44487(10) 0.39092(9) 0.0408(6) Uani 1 1 d . . . . .
O12 O 0.33852(11) 0.42122(9) 0.37132(8) 0.0329(5) Uani 1 1 d . . . . .
O13 O 0.23138(10) 0.35799(8) 0.33772(7) 0.0234(4) Uani 1 1 d . . . . .
O14 O 0.20204(13) 0.45848(10) 0.30761(9) 0.0473(7) Uani 1 1 d . . . . .
O15 O 0.34879(10) 0.31757(9) 0.36189(6) 0.0262(5) Uani 1 1 d . . . . .
O16 O 0.29165(11) 0.43113(10) 0.29011(8) 0.0378(6) Uani 1 1 d . . . . .
O17 O 0.31163(10) 0.33010(9) 0.27820(7) 0.0272(5) Uani 1 1 d . . . . .
O18 O 0.41209(10) 0.38711(9) 0.31940(7) 0.0247(5) Uani 1 1 d . . . . .
O19 O 0.54258(10) 0.47110(9) 0.24552(7) 0.0289(5) Uani 1 1 d . . . . .
O20 O 0.63452(10) 0.39455(9) 0.26422(7) 0.0259(5) Uani 1 1 d . . . . .
O21 O 0.50875(10) 0.36980(8) 0.25783(7) 0.0242(5) Uani 1 1 d . . . . .
O22 O 0.49099(11) 0.41673(11) 0.17971(8) 0.0378(6) Uani 1 1 d . . . . .
O23 O 0.57661(12) 0.33950(9) 0.20008(8) 0.0344(6) Uani 1 1 d . . . . .
O24 O 0.62846(10) 0.44209(8) 0.19039(7) 0.0241(5) Uani 1 1 d . . . . .
O25 O 0.53206(12) 0.42510(13) 0.12327(8) 0.0468(7) Uani 1 1 d . . . . .
O26 O 0.62571(13) 0.34728(10) 0.14649(8) 0.0409(6) Uani 1 1 d . . . . .
O27 O 0.62054(13) 0.49628(10) 0.11270(8) 0.0405(6) Uani 1 1 d . . . . .
O28 O 0.61240(13) 0.39988(11) 0.07445(8) 0.0425(6) Uani 1 1 d . . . . .
O29 O 0.71138(12) 0.42459(11) 0.13309(8) 0.0387(6) Uani 1 1 d . . . . .
O30 O 0.69768(15) 0.49946(12) 0.07429(10) 0.0555(8) Uani 1 1 d . . . . .
O31 O 0.70524(15) 0.39656(13) 0.05255(10) 0.0565(8) Uani 1 1 d . . . . .
O32 O 0.81281(15) 0.49009(16) 0.12352(13) 0.0774(12) Uani 1 1 d . . . . .
O33 O 0.81740(16) 0.38635(17) 0.10511(13) 0.0802(11) Uani 1 1 d . U . . .
O34 O 0.8018(2) 0.4618(2) 0.04270(13) 0.0932(15) Uani 1 1 d . . . . .
C02B C 0.24388(16) 0.45907(13) 0.28497(11) 0.0310(7) Uani 1 1 d . . . . .
C02C C 0.39700(14) 0.32510(13) 0.22145(10) 0.0281(7) Uani 1 1 d . . . . .
H02A H 0.393907 0.359600 0.232625 0.034 Uiso 1 1 calc R U . . .
H02B H 0.412518 0.328747 0.195638 0.034 Uiso 1 1 calc R U . . .
C8 C 0.34476(17) 0.48740(15) 0.42178(12) 0.0414(9) Uani 1 1 d D . . . .
C15 C 0.64520(18) 0.46475(17) 0.40564(12) 0.0485(11) Uani 1 1 d D . . . .
C154 C 0.5552(3) 0.3304(3) 0.02049(17) 0.098(2) Uani 1 1 d . . . . .
H15A H 0.532925 0.315222 -0.004237 0.147 Uiso 1 1 calc R U . . .
H15B H 0.528846 0.356040 0.030352 0.147 Uiso 1 1 calc R U . . .
H15C H 0.565597 0.303907 0.040866 0.147 Uiso 1 1 calc R U . . .
C155 C 0.6163(3) 0.3560(2) 0.01169(14) 0.0588(13) Uani 1 1 d . . . . .
C110 C 0.6625(3) 0.3169(2) -0.00110(17) 0.088(2) Uani 1 1 d . . . . .
H11A H 0.671841 0.290828 0.019745 0.132 Uiso 1 1 calc R U . . .
H11B H 0.700906 0.334238 -0.004684 0.132 Uiso 1 1 calc R U . . .
H11C H 0.643919 0.300858 -0.026432 0.132 Uiso 1 1 calc R U . . .
C153 C 0.5992(3) 0.3958(2) -0.02194(15) 0.0720(15) Uani 1 1 d . . . . .
H15D H 0.579910 0.378782 -0.046654 0.108 Uiso 1 1 calc R U . . .
H15E H 0.636900 0.413431 -0.026680 0.108 Uiso 1 1 calc R U . . .
H15F H 0.570066 0.420511 -0.013813 0.108 Uiso 1 1 calc R U . . .
C111 C 0.6474(2) 0.38597(16) 0.04924(12) 0.0454(10) Uani 1 1 d . . . . .
C94 C 0.5767(3) 0.5438(3) 0.02521(16) 0.094(2) Uani 1 1 d . . . . .
H94A H 0.545684 0.520425 0.032816 0.141 Uiso 1 1 calc R U . . .
H94B H 0.603069 0.525686 0.009072 0.141 Uiso 1 1 calc R U . . .
H94C H 0.555604 0.571916 0.009493 0.141 Uiso 1 1 calc R U . . .
C3 C 0.0204(6) 0.5526(5) 0.4175(6) 0.088(6) Uani 0.495(13) 1 d D . P A 2
H3A H 0.029965 0.536100 0.443834 0.132 Uiso 0.495(13) 1 calc R U P A 2
H3B H -0.017176 0.537378 0.402223 0.132 Uiso 0.495(13) 1 calc R U P A 2
H3C H 0.013531 0.588940 0.421153 0.132 Uiso 0.495(13) 1 calc R U P A 2
C5 C 0.1359(5) 0.5697(5) 0.4153(7) 0.112(8) Uani 0.495(13) 1 d D . P A 2
H5A H 0.130656 0.606664 0.416104 0.168 Uiso 0.495(13) 1 calc R U P A 2
H5B H 0.169382 0.561537 0.400267 0.168 Uiso 0.495(13) 1 calc R U P A 2
H5C H 0.146365 0.556625 0.442732 0.168 Uiso 0.495(13) 1 calc R U P A 2
C7 C 0.0560(11) 0.5712(5) 0.3526(3) 0.125(9) Uani 0.495(13) 1 d D . P A 2
H7A H 0.015129 0.558665 0.339993 0.187 Uiso 0.495(13) 1 calc R U P A 2
H7B H 0.086727 0.563042 0.335404 0.187 Uiso 0.495(13) 1 calc R U P A 2
H7C H 0.054157 0.608050 0.356095 0.187 Uiso 0.495(13) 1 calc R U P A 2
C6 C 0.1177(6) 0.5800(4) 0.3744(6) 0.089(6) Uani 0.505(13) 1 d D . P A 1
H6A H 0.106814 0.577047 0.345158 0.133 Uiso 0.505(13) 1 calc R U P A 1
H6B H 0.160997 0.569741 0.382817 0.133 Uiso 0.505(13) 1 calc R U P A 1
H6C H 0.112324 0.615246 0.382440 0.133 Uiso 0.505(13) 1 calc R U P A 1
C4 C 0.0933(9) 0.5504(5) 0.4413(3) 0.104(6) Uani 0.505(13) 1 d D . P A 1
H4A H 0.085809 0.585350 0.449281 0.155 Uiso 0.505(13) 1 calc R U P A 1
H4B H 0.137414 0.542207 0.449224 0.155 Uiso 0.505(13) 1 calc R U P A 1
H4C H 0.068252 0.526995 0.454496 0.155 Uiso 0.505(13) 1 calc R U P A 1
C2 C 0.0057(4) 0.5576(4) 0.3820(5) 0.074(4) Uani 0.505(13) 1 d D . P A 1
H2A H -0.019347 0.530993 0.391946 0.112 Uiso 0.505(13) 1 calc R U P A 1
H2B H -0.004363 0.559325 0.352704 0.112 Uiso 0.505(13) 1 calc R U P A 1
H2C H -0.003461 0.590365 0.393546 0.112 Uiso 0.505(13) 1 calc R U P A 1
C112 C 0.6180(3) 0.56550(17) 0.06427(14) 0.0547(11) Uani 1 1 d . . . . .
C152 C 0.5742(3) 0.5917(2) 0.09000(16) 0.0715(16) Uani 1 1 d . . . . .
H15G H 0.552041 0.619653 0.074667 0.107 Uiso 1 1 calc R U . . .
H15H H 0.598761 0.605123 0.114679 0.107 Uiso 1 1 calc R U . . .
H15I H 0.544123 0.566938 0.096871 0.107 Uiso 1 1 calc R U . . .
C156 C 0.6675(4) 0.6023(2) 0.0533(3) 0.112(3) Uani 1 1 d . . . . .
H15J H 0.691874 0.585219 0.035325 0.168 Uiso 1 1 calc R U . . .
H15K H 0.694999 0.612921 0.077797 0.168 Uiso 1 1 calc R U . . .
H15L H 0.647052 0.632225 0.039794 0.168 Uiso 1 1 calc R U . . .
C141 C 0.6486(2) 0.51745(15) 0.08566(13) 0.0438(9) Uani 1 1 d . . . . .
C142 C 0.7981(3) 0.5650(3) 0.1611(2) 0.094(2) Uani 1 1 d . . . . .
H14A H 0.765672 0.550291 0.174483 0.142 Uiso 1 1 calc R U . . .
H14B H 0.778905 0.582570 0.136621 0.142 Uiso 1 1 calc R U . . .
H14C H 0.822597 0.589307 0.179219 0.142 Uiso 1 1 calc R U . . .
C143 C 0.8374(5) 0.5259(4) 0.1511(3) 0.141(3) Uani 1 1 d . U . . .
C144 C 0.8850(5) 0.5060(3) 0.1802(3) 0.150(4) Uani 1 1 d . . . . .
H14D H 0.892576 0.529045 0.203276 0.225 Uiso 1 1 calc R U . . .
H14E H 0.923019 0.502363 0.168601 0.225 Uiso 1 1 calc R U . . .
H14F H 0.872355 0.472661 0.189027 0.225 Uiso 1 1 calc R U . . .
C019 C 0.73262(14) 0.35360(12) 0.26031(10) 0.0264(7) Uani 1 1 d . . . . .
C145 C 0.8053(5) 0.3310(3) 0.1149(3) 0.131(2) Uani 1 1 d . U . . .
H145 H 0.759372 0.328119 0.113649 0.157 Uiso 1 1 calc R U . . .
C146 C 0.8311(7) 0.3141(5) 0.1526(4) 0.213(5) Uani 1 1 d . U . . .
H14G H 0.813484 0.333249 0.172900 0.320 Uiso 1 1 calc R U . . .
H14H H 0.876151 0.319166 0.156572 0.320 Uiso 1 1 calc R U . . .
H14I H 0.821991 0.277906 0.154975 0.320 Uiso 1 1 calc R U . . .
C29 C 0.8204(6) 0.2984(5) 0.0830(4) 0.215(5) Uani 1 1 d . U . . .
H29A H 0.865530 0.294656 0.085830 0.322 Uiso 1 1 calc R U . . .
H29B H 0.804357 0.313657 0.056911 0.322 Uiso 1 1 calc R U . . .
H29C H 0.801368 0.264954 0.084885 0.322 Uiso 1 1 calc R U . . .
C157 C 0.48611(16) 0.42530(14) 0.14219(10) 0.0309(7) Uani 1 1 d . . . . .
C159 C 0.3730(2) 0.4470(3) 0.14589(16) 0.0746(17) Uani 1 1 d . . . . .
H15M H 0.369215 0.417326 0.162867 0.112 Uiso 1 1 calc R U . . .
H15N H 0.332484 0.454708 0.129866 0.112 Uiso 1 1 calc R U . . .
H15O H 0.387385 0.476205 0.162855 0.112 Uiso 1 1 calc R U . . .
C30 C 0.42030(18) 0.43540(18) 0.11757(12) 0.0449(10) Uani 1 1 d . . . . .
C158 C 0.4245(2) 0.4813(2) 0.08956(16) 0.0759(18) Uani 1 1 d . . . . .
H15P H 0.434469 0.511959 0.105747 0.114 Uiso 1 1 calc R U . . .
H15Q H 0.384582 0.485830 0.071860 0.114 Uiso 1 1 calc R U . . .
H15R H 0.457049 0.475077 0.073328 0.114 Uiso 1 1 calc R U . . .
C31 C 0.4024(3) 0.3865(3) 0.0926(2) 0.090(2) Uani 1 1 d . . . . .
H31A H 0.433541 0.379753 0.075482 0.136 Uiso 1 1 calc R U . . .
H31B H 0.361671 0.391194 0.075889 0.136 Uiso 1 1 calc R U . . .
H31C H 0.400564 0.357762 0.110846 0.136 Uiso 1 1 calc R U . . .
C22 C 0.6001(2) 0.26163(15) 0.16729(12) 0.0447(10) Uani 1 1 d D . . . .
C030 C 0.80621(17) 0.22946(14) 0.31513(13) 0.0390(9) Uani 1 1 d . . . . .
C32 C 0.60088(16) 0.32061(13) 0.17153(11) 0.0296(7) Uani 1 1 d . . . . .
C33 C 0.2288(2) 0.2211(3) 0.13013(17) 0.080(2) Uani 1 1 d . . . . .
C37 C 0.20895(16) 0.26309(15) 0.19690(11) 0.0354(8) Uani 1 1 d . . . . .
H37 H 0.167601 0.250723 0.191233 0.042 Uiso 1 1 calc R U . . .
C161 C 0.07502(19) 0.54518(16) 0.39451(15) 0.0510(11) Uani 1 1 d D . . . .
C38 C 0.22783(15) 0.28974(13) 0.23297(10) 0.0265(7) Uani 1 1 d . . . . .
C39 C 0.29076(14) 0.30726(13) 0.24175(10) 0.0247(7) Uani 1 1 d . . . . .
C40 C 0.33159(15) 0.30182(13) 0.21302(10) 0.0275(7) Uani 1 1 d . . . . .
C41 C 0.31046(17) 0.27476(16) 0.17723(11) 0.0379(9) Uani 1 1 d . . . . .
H41 H 0.337814 0.270300 0.158357 0.045 Uiso 1 1 calc R U . . .
C42 C 0.24939(18) 0.25390(18) 0.16849(12) 0.0442(10) Uani 1 1 d . . . . .
C45 C 0.22005(14) 0.30515(12) 0.34033(10) 0.0221(6) Uani 1 1 d . . . . .
C46 C 0.23415(14) 0.27974(13) 0.37814(10) 0.0258(7) Uani 1 1 d . . . . .
C47 C 0.22441(16) 0.22665(13) 0.37914(11) 0.0294(7) Uani 1 1 d . . . . .
H47 H 0.233021 0.209733 0.404271 0.035 Uiso 1 1 calc R U . . .
C48 C 0.19075(16) 0.22402(14) 0.30744(11) 0.0298(7) Uani 1 1 d . . . . .
H48 H 0.176956 0.205345 0.283596 0.036 Uiso 1 1 calc R U . . .
C49 C 0.19876(15) 0.27732(13) 0.30444(10) 0.0256(7) Uani 1 1 d . . . . .
C50 C 0.18284(14) 0.30283(13) 0.26255(10) 0.0262(7) Uani 1 1 d . . . . .
H50A H 0.140346 0.292556 0.250255 0.031 Uiso 1 1 calc R U . . .
H50B H 0.182671 0.340128 0.266276 0.031 Uiso 1 1 calc R U . . .
C51 C 0.20237(16) 0.19748(13) 0.34433(11) 0.0309(8) Uani 1 1 d . . . . .
C52 C 0.19227(19) 0.13843(14) 0.34702(12) 0.0382(9) Uani 1 1 d . . . . .
C53 C 0.2567(2) 0.11230(17) 0.35173(16) 0.0574(12) Uani 1 1 d . . . . .
H53A H 0.283839 0.126324 0.375196 0.086 Uiso 1 1 calc R U . . .
H53B H 0.275274 0.118388 0.327616 0.086 Uiso 1 1 calc R U . . .
H53C H 0.251854 0.075681 0.355368 0.086 Uiso 1 1 calc R U . . .
C54 C 0.1606(3) 0.12536(18) 0.38398(18) 0.081(2) Uani 1 1 d . . . . .
H54A H 0.155204 0.088499 0.385536 0.122 Uiso 1 1 calc R U . . .
H54B H 0.119898 0.141965 0.381032 0.122 Uiso 1 1 calc R U . . .
H54C H 0.186663 0.137413 0.408581 0.122 Uiso 1 1 calc R U . . .
C55 C 0.1494(2) 0.11710(16) 0.30891(15) 0.0526(11) Uani 1 1 d . . . . .
H55A H 0.169675 0.121920 0.285327 0.079 Uiso 1 1 calc R U . . .
H55B H 0.109716 0.135223 0.304967 0.079 Uiso 1 1 calc R U . . .
H55C H 0.142151 0.080808 0.312583 0.079 Uiso 1 1 calc R U . . .
C56 C 0.04626(16) 0.38989(14) 0.31135(11) 0.0333(8) Uani 1 1 d . . . . .
C57 C -0.0090(3) 0.4593(2) 0.27294(19) 0.095(2) Uani 1 1 d . . . . .
H57A H -0.023815 0.469186 0.297702 0.143 Uiso 1 1 calc R U . . .
H57B H -0.039362 0.469732 0.249710 0.143 Uiso 1 1 calc R U . . .
H57C H 0.030847 0.476016 0.271839 0.143 Uiso 1 1 calc R U . . .
C58 C -0.00030(17) 0.40077(17) 0.27225(12) 0.0411(9) Uani 1 1 d . . . . .
C59 C 0.0280(2) 0.3861(2) 0.23442(14) 0.0601(13) Uani 1 1 d . . . . .
H59A H 0.068793 0.402106 0.235819 0.090 Uiso 1 1 calc R U . . .
H59B H 0.000483 0.397788 0.210264 0.090 Uiso 1 1 calc R U . . .
H59C H 0.032506 0.349101 0.233338 0.090 Uiso 1 1 calc R U . . .
C60 C -0.0622(2) 0.3722(3) 0.27221(18) 0.106(3) Uani 1 1 d . . . . .
H60A H -0.054443 0.335474 0.272895 0.160 Uiso 1 1 calc R U . . .
H60B H -0.091222 0.380774 0.247838 0.160 Uiso 1 1 calc R U . . .
H60C H -0.080018 0.382075 0.295869 0.160 Uiso 1 1 calc R U . . .
C61 C -0.08375(18) 0.41260(16) 0.39807(15) 0.0464(10) Uani 1 1 d . . . . .
H61 H -0.069458 0.436125 0.378176 0.056 Uiso 1 1 calc R U . . .
C62 C -0.0990(2) 0.4441(2) 0.43299(17) 0.0648(13) Uani 1 1 d . . . . .
H62A H -0.130896 0.469270 0.422939 0.097 Uiso 1 1 calc R U . . .
H62B H -0.061530 0.461557 0.446149 0.097 Uiso 1 1 calc R U . . .
H62C H -0.114560 0.421784 0.452356 0.097 Uiso 1 1 calc R U . . .
C63 C -0.1396(2) 0.3821(2) 0.37647(18) 0.0661(14) Uani 1 1 d . . . . .
H63A H -0.156717 0.361241 0.396047 0.099 Uiso 1 1 calc R U . . .
H63B H -0.126027 0.360138 0.356141 0.099 Uiso 1 1 calc R U . . .
H63C H -0.171501 0.405600 0.363483 0.099 Uiso 1 1 calc R U . . .
C64 C 0.08703(17) 0.48742(15) 0.38603(13) 0.0386(9) Uani 1 1 d . . . . .
C65 C 0.48465(14) 0.52893(13) 0.28060(10) 0.0264(7) Uani 1 1 d . . . . .
C66 C 0.47655(15) 0.57981(13) 0.29290(10) 0.0280(7) Uani 1 1 d . . . . .
H66 H 0.448466 0.586316 0.310996 0.034 Uiso 1 1 calc R U . . .
C67 C 0.50907(15) 0.62133(13) 0.27906(11) 0.0289(7) Uani 1 1 d . . . . .
C68 C 0.54733(15) 0.61067(13) 0.24972(10) 0.0262(7) Uani 1 1 d . . . . .
H68 H 0.566830 0.638170 0.238525 0.031 Uiso 1 1 calc R U . . .
C69 C 0.55742(14) 0.56115(13) 0.23664(10) 0.0253(7) Uani 1 1 d . . . . .
C70 C 0.52794(14) 0.51980(13) 0.25393(10) 0.0250(6) Uani 1 1 d . . . . .
C71 C 0.50665(17) 0.67608(14) 0.29629(12) 0.0343(8) Uani 1 1 d . . . . .
C72 C 0.4606(2) 0.68058(17) 0.32683(15) 0.0566(12) Uani 1 1 d . . . . .
H72A H 0.418476 0.672688 0.313294 0.085 Uiso 1 1 calc R U . . .
H72B H 0.461695 0.715266 0.337457 0.085 Uiso 1 1 calc R U . . .
H72C H 0.472649 0.656630 0.348949 0.085 Uiso 1 1 calc R U . . .
C73 C 0.5736(2) 0.68987(18) 0.31913(15) 0.0561(12) Uani 1 1 d . . . . .
H73A H 0.587174 0.664065 0.339615 0.084 Uiso 1 1 calc R U . . .
H73B H 0.572504 0.723138 0.332007 0.084 Uiso 1 1 calc R U . . .
H73C H 0.602774 0.690960 0.299944 0.084 Uiso 1 1 calc R U . . .
C74 C 0.4877(2) 0.71531(15) 0.26242(14) 0.0514(11) Uani 1 1 d . . . . .
H74A H 0.516882 0.713677 0.243296 0.077 Uiso 1 1 calc R U . . .
H74B H 0.488391 0.749476 0.273994 0.077 Uiso 1 1 calc R U . . .
H74C H 0.445708 0.707632 0.248496 0.077 Uiso 1 1 calc R U . . .
C75 C 0.7733(2) 0.60347(19) 0.32263(16) 0.0592(13) Uani 1 1 d . . . . .
H75A H 0.736787 0.590054 0.332514 0.089 Uiso 1 1 calc R U . . .
H75B H 0.760390 0.629684 0.302385 0.089 Uiso 1 1 calc R U . . .
H75C H 0.802011 0.618247 0.345026 0.089 Uiso 1 1 calc R U . . .
C76 C 0.8385(2) 0.52444(19) 0.33787(14) 0.0581(12) Uani 1 1 d . . . . .
H76A H 0.864268 0.545100 0.358276 0.087 Uiso 1 1 calc R U . . .
H76B H 0.864595 0.499447 0.327023 0.087 Uiso 1 1 calc R U . . .
H76C H 0.806697 0.506786 0.350034 0.087 Uiso 1 1 calc R U . . .
C77 C 0.8582(2) 0.5825(2) 0.28163(15) 0.0585(13) Uani 1 1 d . . . . .
H77A H 0.839022 0.604865 0.259912 0.088 Uiso 1 1 calc R U . . .
H77B H 0.880378 0.554995 0.270439 0.088 Uiso 1 1 calc R U . . .
H77C H 0.887453 0.601983 0.300911 0.088 Uiso 1 1 calc R U . . .
C78 C 0.80663(17) 0.55936(14) 0.30338(13) 0.0382(8) Uani 1 1 d . . . . .
C79 C 0.75986(15) 0.52812(13) 0.27248(11) 0.0298(7) Uani 1 1 d . . . . .
C80 C 0.70384(15) 0.55016(13) 0.25223(11) 0.0286(7) Uani 1 1 d . . . . .
H80 H 0.694988 0.584492 0.257755 0.034 Uiso 1 1 calc R U . . .
C81 C 0.59914(15) 0.54920(12) 0.20524(10) 0.0252(7) Uani 1 1 d . . . . .
H81A H 0.608979 0.581201 0.192211 0.030 Uiso 1 1 calc R U . . .
H81B H 0.576249 0.526926 0.184238 0.030 Uiso 1 1 calc R U . . .
C82 C 0.66057(14) 0.52273(12) 0.22403(10) 0.0238(6) Uani 1 1 d . . . . .
C83 C 0.67391(14) 0.47120(12) 0.21546(10) 0.0235(6) Uani 1 1 d . . . . .
C84 C 0.73035(14) 0.44766(12) 0.23494(10) 0.0254(7) Uani 1 1 d . . . . .
C85 C 0.77182(15) 0.47697(14) 0.26250(11) 0.0300(7) Uani 1 1 d . . . . .
H85 H 0.809488 0.461719 0.274942 0.036 Uiso 1 1 calc R U . . .
C87 C 0.67630(14) 0.35604(12) 0.27632(10) 0.0236(6) Uani 1 1 d . . . . .
C88 C 0.66215(14) 0.31954(13) 0.30448(10) 0.0263(7) Uani 1 1 d . . . . .
C89 C 0.60103(15) 0.32357(14) 0.32198(10) 0.0279(7) Uani 1 1 d . . . . .
C90 C 0.70522(15) 0.27963(13) 0.31650(11) 0.0285(7) Uani 1 1 d . . . . .
H90 H 0.695634 0.254991 0.335083 0.034 Uiso 1 1 calc R U . . .
C91 C 0.76211(15) 0.27565(13) 0.30149(11) 0.0305(7) Uani 1 1 d . . . . .
C92 C 0.77508(15) 0.31294(13) 0.27336(11) 0.0288(7) Uani 1 1 d . . . . .
H92 H 0.812847 0.310845 0.262959 0.035 Uiso 1 1 calc R U . . .
C93 C 0.8201(2) 0.2267(2) 0.36221(16) 0.0715(16) Uani 1 1 d . . . . .
H93A H 0.838928 0.258631 0.372933 0.107 Uiso 1 1 calc R U . . .
H93B H 0.848696 0.198544 0.370520 0.107 Uiso 1 1 calc R U . . .
H93C H 0.781217 0.221073 0.372556 0.107 Uiso 1 1 calc R U . . .
C95 C 0.7737(3) 0.18047(18) 0.2983(2) 0.095(2) Uani 1 1 d . . . . .
H95A H 0.731547 0.179553 0.304728 0.143 Uiso 1 1 calc R U . . .
H95B H 0.797106 0.151016 0.310385 0.143 Uiso 1 1 calc R U . . .
H95C H 0.771742 0.179591 0.269124 0.143 Uiso 1 1 calc R U . . .
C96 C 0.8701(2) 0.2348(2) 0.30132(17) 0.0627(14) Uani 1 1 d . . . . .
H96A H 0.864552 0.233212 0.271948 0.094 Uiso 1 1 calc R U . . .
H96B H 0.897403 0.207194 0.312784 0.094 Uiso 1 1 calc R U . . .
H96C H 0.888700 0.267527 0.310464 0.094 Uiso 1 1 calc R U . . .
C97 C 0.1676(2) 0.4992(3) 0.2289(2) 0.104(3) Uani 1 1 d D . . . .
H97A H 0.163353 0.523633 0.206711 0.157 Uiso 1 1 calc R U . . .
H97B H 0.140921 0.509510 0.248158 0.157 Uiso 1 1 calc R U . . .
H97C H 0.155246 0.465394 0.218380 0.157 Uiso 1 1 calc R U . . .
C98 C 0.23537(18) 0.49779(16) 0.24991(13) 0.0491(11) Uani 1 1 d D . . . .
C99 C 0.2801(3) 0.4865(2) 0.22020(15) 0.0703(16) Uani 1 1 d D . . . .
H99A H 0.270632 0.452959 0.208088 0.105 Uiso 1 1 calc R U . . .
H99B H 0.322933 0.486826 0.234494 0.105 Uiso 1 1 calc R U . . .
H99C H 0.275187 0.512392 0.199090 0.105 Uiso 1 1 calc R U . . .
C100 C 0.2519(4) 0.55067(19) 0.2695(2) 0.106(3) Uani 1 1 d D . . . .
H10A H 0.247688 0.576792 0.248529 0.159 Uiso 1 1 calc R U . . .
H10B H 0.294765 0.550186 0.283744 0.159 Uiso 1 1 calc R U . . .
H10C H 0.223684 0.558292 0.288459 0.159 Uiso 1 1 calc R U . . .
C101 C 0.1057(3) 0.3578(3) 0.49635(17) 0.0742(16) Uani 1 1 d . . . . .
C102 C 0.1646(3) 0.3764(2) 0.52287(15) 0.0668(14) Uani 1 1 d . . . . .
C103 C 0.2020(4) 0.3294(3) 0.5414(3) 0.129(3) Uani 1 1 d . . . . .
H10D H 0.175174 0.307803 0.554880 0.194 Uiso 1 1 calc R U . . .
H10E H 0.237590 0.340756 0.560915 0.194 Uiso 1 1 calc R U . . .
H10F H 0.216781 0.309979 0.520056 0.194 Uiso 1 1 calc R U . . .
C104 C 0.2059(3) 0.4060(3) 0.49964(19) 0.109(3) Uani 1 1 d . . . . .
H10G H 0.209326 0.387990 0.474701 0.163 Uiso 1 1 calc R U . . .
H10H H 0.247203 0.409552 0.515856 0.163 Uiso 1 1 calc R U . . .
H10I H 0.188034 0.439746 0.493253 0.163 Uiso 1 1 calc R U . . .
C105 C 0.1424(5) 0.4059(4) 0.5563(3) 0.156(4) Uani 1 1 d . . . . .
H10J H 0.128692 0.439731 0.546601 0.234 Uiso 1 1 calc R U . . .
H10K H 0.176462 0.409142 0.579019 0.234 Uiso 1 1 calc R U . . .
H10L H 0.107685 0.387820 0.565066 0.234 Uiso 1 1 calc R U . . .
C109 C 0.30853(16) 0.44835(13) 0.39253(10) 0.0289(7) Uani 1 1 d . . . . .
C9 C 0.3007(3) 0.5226(3) 0.4406(3) 0.061(2) Uani 0.740(14) 1 d D U P B 1
H9A H 0.272839 0.540160 0.419301 0.091 Uiso 0.740(14) 1 calc R U P B 1
H9B H 0.325236 0.547659 0.457936 0.091 Uiso 0.740(14) 1 calc R U P B 1
H9C H 0.276193 0.502286 0.456665 0.091 Uiso 0.740(14) 1 calc R U P B 1
C11 C 0.3897(6) 0.4575(3) 0.4529(3) 0.097(4) Uani 0.740(14) 1 d D U P B 1
H11D H 0.365995 0.437356 0.469590 0.146 Uiso 0.740(14) 1 calc R U P B 1
H11E H 0.416787 0.481248 0.469996 0.146 Uiso 0.740(14) 1 calc R U P B 1
H11F H 0.414955 0.434882 0.439179 0.146 Uiso 0.740(14) 1 calc R U P B 1
C13 C 0.3824(5) 0.5219(4) 0.3972(3) 0.084(3) Uani 0.740(14) 1 d D U P B 1
H13A H 0.417244 0.502620 0.389843 0.126 Uiso 0.740(14) 1 calc R U P B 1
H13B H 0.398201 0.551370 0.413392 0.126 Uiso 0.740(14) 1 calc R U P B 1
H13C H 0.355367 0.533417 0.372750 0.126 Uiso 0.740(14) 1 calc R U P B 1
C12 C 0.4131(6) 0.4700(11) 0.4313(10) 0.078(8) Uani 0.260(14) 1 d D U P B 2
H12A H 0.415430 0.437491 0.445650 0.117 Uiso 0.260(14) 1 calc R U P B 2
H12B H 0.437495 0.495525 0.448194 0.117 Uiso 0.260(14) 1 calc R U P B 2
H12C H 0.429683 0.465930 0.406269 0.117 Uiso 0.260(14) 1 calc R U P B 2
C14 C 0.3416(17) 0.5376(7) 0.3981(9) 0.129(18) Uani 0.260(14) 1 d D . P B 2
H14J H 0.378905 0.541126 0.385737 0.193 Uiso 0.260(14) 1 calc R U P B 2
H14K H 0.339000 0.566099 0.416426 0.193 Uiso 0.260(14) 1 calc R U P B 2
H14L H 0.304763 0.537425 0.377173 0.193 Uiso 0.260(14) 1 calc R U P B 2
C10 C 0.3146(11) 0.4872(14) 0.4602(5) 0.085(9) Uani 0.260(14) 1 d D U P B 2
H10M H 0.272515 0.501167 0.454028 0.127 Uiso 0.260(14) 1 calc R U P B 2
H10N H 0.339504 0.508104 0.480885 0.127 Uiso 0.260(14) 1 calc R U P B 2
H10O H 0.312749 0.452345 0.470034 0.127 Uiso 0.260(14) 1 calc R U P B 2
C113 C 0.3986(3) 0.3308(4) 0.55776(16) 0.120(3) Uani 1 1 d . . . . .
H11G H 0.371018 0.358030 0.545800 0.181 Uiso 1 1 calc R U . . .
H11H H 0.417514 0.340430 0.585047 0.181 Uiso 1 1 calc R U . . .
H11I H 0.374508 0.299489 0.558715 0.181 Uiso 1 1 calc R U . . .
C114 C 0.4860(3) 0.2745(3) 0.54563(16) 0.098(2) Uani 1 1 d . . . . .
H11J H 0.457179 0.246690 0.548493 0.147 Uiso 1 1 calc R U . . .
H11K H 0.512530 0.280750 0.571496 0.147 Uiso 1 1 calc R U . . .
H11L H 0.511835 0.265194 0.525606 0.147 Uiso 1 1 calc R U . . .
C115 C 0.4941(4) 0.3683(3) 0.53915(17) 0.122(3) Uani 1 1 d . . . . .
H11M H 0.530242 0.362248 0.525974 0.182 Uiso 1 1 calc R U . . .
H11N H 0.507907 0.373060 0.568021 0.182 Uiso 1 1 calc R U . . .
H11O H 0.472241 0.398811 0.527838 0.182 Uiso 1 1 calc R U . . .
C116 C 0.4497(2) 0.3219(2) 0.53222(12) 0.0505(11) Uani 1 1 d . . . . .
C117 C 0.35660(18) 0.31219(15) 0.47249(10) 0.0350(8) Uani 1 1 d . . . . .
H117 H 0.329423 0.309241 0.491622 0.042 Uiso 1 1 calc R U . . .
C118 C 0.42117(18) 0.31799(16) 0.48645(11) 0.0392(9) Uani 1 1 d . . . . .
C120 C 0.33102(16) 0.31062(13) 0.43093(10) 0.0296(7) Uani 1 1 d . . . . .
C121 C 0.25933(15) 0.30798(13) 0.41755(10) 0.0283(7) Uani 1 1 d . . . . .
H12D H 0.241323 0.291683 0.439447 0.034 Uiso 1 1 calc R U . . .
H12E H 0.243387 0.343238 0.414988 0.034 Uiso 1 1 calc R U . . .
C122 C 0.37190(15) 0.31544(12) 0.40236(10) 0.0261(7) Uani 1 1 d . . . . .
C123 C 0.46110(17) 0.32031(15) 0.45695(11) 0.0358(8) Uani 1 1 d . . . . .
H123 H 0.504640 0.322602 0.465518 0.043 Uiso 1 1 calc R U . . .
C124 C 0.43760(16) 0.31930(13) 0.41519(10) 0.0298(7) Uani 1 1 d . . . . .
C125 C 0.48125(15) 0.32227(13) 0.38360(10) 0.0285(7) Uani 1 1 d . . . . .
H12F H 0.519275 0.302512 0.393467 0.034 Uiso 1 1 calc R U . . .
H12G H 0.460446 0.305982 0.358538 0.034 Uiso 1 1 calc R U . . .
C126 C 0.4695(2) 0.15821(18) 0.2964(2) 0.0665(15) Uani 1 1 d . . . . .
C127 C 0.4071(3) 0.1520(2) 0.3097(3) 0.116(3) Uani 1 1 d . . . . .
H12H H 0.374232 0.162750 0.288005 0.173 Uiso 1 1 calc R U . . .
H12I H 0.405761 0.172937 0.333519 0.173 Uiso 1 1 calc R U . . .
H12J H 0.400993 0.116267 0.316156 0.173 Uiso 1 1 calc R U . . .
C128 C 0.4709(4) 0.1273(2) 0.2567(3) 0.127(3) Uani 1 1 d . . . . .
H12K H 0.464911 0.091134 0.261746 0.190 Uiso 1 1 calc R U . . .
H12L H 0.511145 0.132213 0.247930 0.190 Uiso 1 1 calc R U . . .
H12M H 0.437687 0.139285 0.235737 0.190 Uiso 1 1 calc R U . . .
C129 C 0.5210(3) 0.1365(2) 0.3292(3) 0.133(4) Uani 1 1 d . . . . .
H12N H 0.521734 0.155565 0.354230 0.200 Uiso 1 1 calc R U . . .
H12O H 0.561399 0.139582 0.320342 0.200 Uiso 1 1 calc R U . . .
H12P H 0.512464 0.100633 0.333847 0.200 Uiso 1 1 calc R U . . .
C130 C 0.48109(18) 0.21583(15) 0.28733(14) 0.0423(9) Uani 1 1 d . . . . .
C131 C 0.43676(16) 0.24323(14) 0.26018(12) 0.0355(8) Uani 1 1 d . . . . .
H131 H 0.400075 0.226319 0.248005 0.043 Uiso 1 1 calc R U . . .
C132 C 0.44494(15) 0.29463(13) 0.25053(10) 0.0269(7) Uani 1 1 d . . . . .
C133 C 0.53453(16) 0.24297(14) 0.30612(12) 0.0355(8) Uani 1 1 d . . . . .
H133 H 0.564393 0.225658 0.324946 0.043 Uiso 1 1 calc R U . C 1
C134 C 0.46649(14) 0.40569(13) 0.34171(9) 0.0234(6) Uani 1 1 d . . . . .
C135 C 0.50025(15) 0.37651(13) 0.37375(10) 0.0274(7) Uani 1 1 d . . . . .
C136 C 0.55634(15) 0.39798(15) 0.39514(10) 0.0306(7) Uani 1 1 d . . . . .
H136 H 0.578294 0.379830 0.417309 0.037 Uiso 1 1 calc R U . . .
C137 C 0.58014(16) 0.44451(15) 0.38476(11) 0.0340(8) Uani 1 1 d . . . . .
C138 C 0.54535(16) 0.47244(14) 0.35253(11) 0.0313(7) Uani 1 1 d . . . . .
H138 H 0.560696 0.504246 0.345233 0.038 Uiso 1 1 calc R U . . .
C139 C 0.48858(15) 0.45403(13) 0.33113(10) 0.0265(7) Uani 1 1 d . . . . .
C140 C 0.45064(14) 0.48407(13) 0.29618(10) 0.0276(7) Uani 1 1 d . . . . .
H14M H 0.437558 0.460370 0.273612 0.033 Uiso 1 1 calc R U . . .
H14N H 0.412569 0.497041 0.305098 0.033 Uiso 1 1 calc R U . . .
C17 C 0.6462(11) 0.4689(11) 0.4517(3) 0.071(7) Uani 0.271(11) 1 d D U P D 2
H17A H 0.620120 0.497516 0.457273 0.106 Uiso 0.271(11) 1 calc R U P D 2
H17B H 0.688877 0.474520 0.465238 0.106 Uiso 0.271(11) 1 calc R U P D 2
H17C H 0.630154 0.437440 0.461587 0.106 Uiso 0.271(11) 1 calc R U P D 2
C19 C 0.6954(6) 0.4287(7) 0.3936(8) 0.071(7) Uani 0.271(11) 1 d D . P D 2
H19A H 0.698859 0.398424 0.410706 0.106 Uiso 0.271(11) 1 calc R U P D 2
H19B H 0.735423 0.446340 0.397085 0.106 Uiso 0.271(11) 1 calc R U P D 2
H19C H 0.683509 0.418629 0.365465 0.106 Uiso 0.271(11) 1 calc R U P D 2
C21 C 0.6592(9) 0.5192(5) 0.3907(7) 0.068(7) Uani 0.271(11) 1 d D U P D 2
H21A H 0.653567 0.519512 0.361329 0.102 Uiso 0.271(11) 1 calc R U P D 2
H21B H 0.702046 0.528609 0.401669 0.102 Uiso 0.271(11) 1 calc R U P D 2
H21C H 0.630649 0.543700 0.399853 0.102 Uiso 0.271(11) 1 calc R U P D 2
C20 C 0.6898(3) 0.4643(6) 0.3742(3) 0.101(4) Uani 0.729(11) 1 d D . P D 1
H20A H 0.690364 0.430311 0.362453 0.151 Uiso 0.729(11) 1 calc R U P D 1
H20B H 0.731769 0.473413 0.387303 0.151 Uiso 0.729(11) 1 calc R U P D 1
H20C H 0.675404 0.488969 0.352943 0.151 Uiso 0.729(11) 1 calc R U P D 1
C18 C 0.6753(4) 0.4304(3) 0.4415(2) 0.077(3) Uani 0.729(11) 1 d D . P D 1
H18A H 0.647156 0.427931 0.461244 0.115 Uiso 0.729(11) 1 calc R U P D 1
H18B H 0.714733 0.445476 0.454245 0.115 Uiso 0.729(11) 1 calc R U P D 1
H18C H 0.682951 0.396466 0.431526 0.115 Uiso 0.729(11) 1 calc R U P D 1
C16 C 0.6375(5) 0.5189(3) 0.4226(4) 0.108(5) Uani 0.729(11) 1 d D . P D 1
H16A H 0.624408 0.542433 0.400368 0.162 Uiso 0.729(11) 1 calc R U P D 1
H16B H 0.677169 0.530191 0.437927 0.162 Uiso 0.729(11) 1 calc R U P D 1
H16C H 0.606022 0.518083 0.440235 0.162 Uiso 0.729(11) 1 calc R U P D 1
C147 C 0.50078(14) 0.31992(12) 0.26878(10) 0.0239(6) Uani 1 1 d . . . E 1
C148 C 0.54491(14) 0.29487(13) 0.29781(10) 0.0271(7) Uani 1 1 d . . . E 1
C149 C 0.0044(3) 0.2269(2) 0.40609(17) 0.0707(15) Uani 1 1 d . . . F 1
H14O H 0.011536 0.230104 0.435399 0.106 Uiso 1 1 calc R U . F 1
H14P H 0.003673 0.190889 0.398704 0.106 Uiso 1 1 calc R U . F 1
H14Q H -0.035481 0.242536 0.395027 0.106 Uiso 1 1 calc R U . F 1
C150 C 0.0562(2) 0.25352(17) 0.38925(15) 0.0513(11) Uani 1 1 d . . . F 1
H150 H 0.096410 0.236564 0.400174 0.062 Uiso 1 1 calc R U . F 1
C151 C 0.0477(2) 0.25247(18) 0.34345(14) 0.0510(11) Uani 1 1 d . . . F 1
H15S H 0.007609 0.267659 0.332320 0.077 Uiso 1 1 calc R U . F 1
H15T H 0.048925 0.217246 0.334238 0.077 Uiso 1 1 calc R U . F 1
H15U H 0.081180 0.271837 0.334401 0.077 Uiso 1 1 calc R U . F 1
C34 C 0.2214(5) 0.1634(4) 0.1453(3) 0.167(5) Uani 1 1 d . U . G 1
H34A H 0.262463 0.149660 0.156113 0.250 Uiso 1 1 calc R U . G 1
H34B H 0.202105 0.142505 0.122660 0.250 Uiso 1 1 calc R U . G 1
H34C H 0.195307 0.163230 0.166285 0.250 Uiso 1 1 calc R U . G 1
C35 C 0.2752(3) 0.2198(4) 0.1013(2) 0.134(4) Uani 1 1 d . U . H 1
H35A H 0.277844 0.253473 0.089425 0.201 Uiso 1 1 calc R U . H 1
H35B H 0.261629 0.194975 0.080067 0.201 Uiso 1 1 calc R U . H 1
H35C H 0.316003 0.209997 0.115921 0.201 Uiso 1 1 calc R U . H 1
C36 C 0.1641(3) 0.2338(4) 0.1095(2) 0.144(4) Uani 1 1 d . U . I 1
H36A H 0.134675 0.228365 0.128091 0.215 Uiso 1 1 calc R U . I 1
H36B H 0.152973 0.211792 0.085947 0.215 Uiso 1 1 calc R U . I 1
H36C H 0.162454 0.269370 0.100869 0.215 Uiso 1 1 calc R U . I 1
C23 C 0.6460(13) 0.2403(6) 0.2026(6) 0.101(7) Uani 0.49(2) 1 d D U P J 1
H23A H 0.688407 0.249252 0.199272 0.152 Uiso 0.49(2) 1 calc R U P J 1
H23B H 0.641879 0.203292 0.203325 0.152 Uiso 0.49(2) 1 calc R U P J 1
H23C H 0.636971 0.254817 0.227748 0.152 Uiso 0.49(2) 1 calc R U P J 1
C25 C 0.5359(6) 0.2400(5) 0.1707(7) 0.100(6) Uani 0.49(2) 1 d D U P J 1
H25A H 0.525707 0.248110 0.197192 0.150 Uiso 0.49(2) 1 calc R U P J 1
H25B H 0.536292 0.203029 0.167249 0.150 Uiso 0.49(2) 1 calc R U P J 1
H25C H 0.504636 0.254967 0.149826 0.150 Uiso 0.49(2) 1 calc R U P J 1
C27 C 0.6170(9) 0.2433(7) 0.1276(4) 0.060(4) Uani 0.49(2) 1 d D U P J 1
H27A H 0.588004 0.257945 0.105274 0.090 Uiso 0.49(2) 1 calc R U P J 1
H27B H 0.614443 0.206198 0.126334 0.090 Uiso 0.49(2) 1 calc R U P J 1
H27C H 0.659357 0.254110 0.125679 0.090 Uiso 0.49(2) 1 calc R U P J 1
C28 C 0.6468(12) 0.2452(8) 0.1406(8) 0.110(7) Uani 0.51(2) 1 d D U P J 2
H28A H 0.641376 0.266157 0.116273 0.166 Uiso 0.51(2) 1 calc R U P J 2
H28B H 0.639933 0.209447 0.133144 0.166 Uiso 0.51(2) 1 calc R U P J 2
H28C H 0.689100 0.249522 0.155254 0.166 Uiso 0.51(2) 1 calc R U P J 2
C24 C 0.6109(9) 0.2364(5) 0.2082(3) 0.065(4) Uani 0.51(2) 1 d D U P J 2
H24A H 0.652612 0.244865 0.222217 0.097 Uiso 0.51(2) 1 calc R U P J 2
H24B H 0.607202 0.199497 0.204944 0.097 Uiso 0.51(2) 1 calc R U P J 2
H24C H 0.579959 0.248552 0.223990 0.097 Uiso 0.51(2) 1 calc R U P J 2
C26 C 0.5338(6) 0.2496(8) 0.1461(8) 0.139(9) Uani 0.51(2) 1 d D U P J 2
H26A H 0.505771 0.276988 0.151265 0.208 Uiso 0.51(2) 1 calc R U P J 2
H26B H 0.520003 0.217508 0.156299 0.208 Uiso 0.51(2) 1 calc R U P J 2
H26C H 0.533511 0.246761 0.117086 0.208 Uiso 0.51(2) 1 calc R U P J 2
C86 C 0.74628(14) 0.39117(13) 0.22803(11) 0.0273(7) Uani 1 1 d . . . . .
H86A H 0.722701 0.380293 0.201830 0.033 Uiso 1 1 calc R U . . .
H86B H 0.790981 0.388901 0.226155 0.033 Uiso 1 1 calc R U . . .
C107 C 0.8184(8) 0.5069(10) 0.0272(6) 0.150(7) Uani 0.508(11) 1 d D U P K 1
H107 H 0.795481 0.534089 0.039344 0.180 Uiso 0.508(11) 1 calc R U P K 1
C108 C 0.8933(8) 0.5199(8) 0.0402(6) 0.166(8) Uani 0.508(11) 1 d D U P K 1
H10P H 0.900682 0.534497 0.067292 0.249 Uiso 0.508(11) 1 calc R U P K 1
H10Q H 0.905990 0.544298 0.021200 0.249 Uiso 0.508(11) 1 calc R U P K 1
H10R H 0.917517 0.488605 0.039914 0.249 Uiso 0.508(11) 1 calc R U P K 1
C106 C 0.7817(13) 0.4992(12) -0.0194(8) 0.201(12) Uani 0.508(11) 1 d D U P K 1
H10S H 0.759814 0.530601 -0.028551 0.301 Uiso 0.508(11) 1 calc R U P K 1
H10T H 0.751797 0.471362 -0.020117 0.301 Uiso 0.508(11) 1 calc R U P K 1
H10U H 0.811907 0.491117 -0.036954 0.301 Uiso 0.508(11) 1 calc R U P K 1
C119 C 0.7679(10) 0.4915(6) 0.0023(6) 0.121(5) Uani 0.492(11) 1 d D U P K 2
H119 H 0.722089 0.495003 0.001377 0.145 Uiso 0.492(11) 1 calc R U P K 2
C43 C 0.8025(9) 0.5465(6) 0.0003(6) 0.122(5) Uani 0.492(11) 1 d D U P K 2
H43A H 0.811927 0.560944 0.027388 0.184 Uiso 0.492(11) 1 calc R U P K 2
H43B H 0.775017 0.569636 -0.017092 0.184 Uiso 0.492(11) 1 calc R U P K 2
H43C H 0.841061 0.541812 -0.010496 0.184 Uiso 0.492(11) 1 calc R U P K 2
C44 C 0.7852(14) 0.4524(12) -0.0316(6) 0.220(16) Uani 0.492(11) 1 d D U P K 2
H44A H 0.826709 0.460296 -0.037335 0.330 Uiso 0.492(11) 1 calc R U P K 2
H44B H 0.754745 0.455951 -0.056220 0.330 Uiso 0.492(11) 1 calc R U P K 2
H44C H 0.784471 0.417504 -0.021642 0.330 Uiso 0.492(11) 1 calc R U P K 2
O161 O 0.0483(2) 0.6828(2) 0.52456(15) 0.1067(17) Uani 1 1 d . . . . .
H161 H 0.070892 0.668095 0.543551 0.160 Uiso 0.48(4) 1 calc R U P L 1
H16D H 0.050063 0.652754 0.532754 0.160 Uiso 0.52(4) 1 calc R U P L 2
C162 C 0.0644(4) 0.7171(4) 0.4593(3) 0.132(3) Uani 1 1 d . . . . .
H16E H 0.085168 0.688462 0.448598 0.198 Uiso 0.48(4) 1 calc R U P L 1
H16F H 0.075674 0.748736 0.446985 0.198 Uiso 0.48(4) 1 calc R U P L 1
H16G H 0.019286 0.712349 0.453139 0.198 Uiso 0.48(4) 1 calc R U P L 1
H16H H 0.023542 0.703551 0.447727 0.198 Uiso 0.52(4) 1 calc R U P L 2
H16I H 0.093230 0.712449 0.440224 0.198 Uiso 0.52(4) 1 calc R U P L 2
H16J H 0.060597 0.753399 0.464933 0.198 Uiso 0.52(4) 1 calc R U P L 2
C160 C 0.0853(10) 0.7201(14) 0.5065(7) 0.095(6) Uani 0.48(4) 1 d . U P L 1
H160 H 0.078063 0.754993 0.516480 0.114 Uiso 0.48(4) 1 calc R U P . .
C1 C 0.1529(5) 0.7056(5) 0.5178(3) 0.174(4) Uani 1 1 d . U . . .
H1AA H 0.161063 0.694412 0.545823 0.262 Uiso 0.48(4) 1 calc R U P L 1
H1AB H 0.179011 0.735085 0.514417 0.262 Uiso 0.48(4) 1 calc R U P L 1
H1AC H 0.162591 0.677951 0.500369 0.262 Uiso 0.48(4) 1 calc R U P L 1
H1BD H 0.152978 0.742226 0.522964 0.262 Uiso 0.52(4) 1 calc R U P L 2
H1BE H 0.182852 0.697878 0.499914 0.262 Uiso 0.52(4) 1 calc R U P L 2
H1BF H 0.164591 0.687357 0.543185 0.262 Uiso 0.52(4) 1 calc R U P L 2
C163 C 0.0887(8) 0.6892(15) 0.4981(5) 0.091(7) Uani 0.52(4) 1 d . . P L 2
H163 H 0.095323 0.653772 0.488862 0.109 Uiso 0.52(4) 1 calc R U P L 2

loop_
_atom_site_aniso_label
_atom_site_aniso_U_11
_atom_site_aniso_U_22
_atom_site_aniso_U_33
_atom_site_aniso_U_23
_atom_site_aniso_U_13
_atom_site_aniso_U_12
Ti1 0.0425(4) 0.0576(5) 0.0857(7) -0.0086(5) 0.0334(4) -0.0015(4)
Ti2 0.0287(3) 0.0297(3) 0.0248(3) -0.0018(2) 0.0071(2) 0.0009(2)
Ti3 0.0185(2) 0.0219(3) 0.0226(3) -0.0001(2) 0.0036(2) 0.0005(2)
Ti4 0.0193(3) 0.0258(3) 0.0187(3) 0.0005(2) 0.0030(2) -0.0031(2)
Ti5 0.0241(3) 0.0266(3) 0.0304(3) -0.0010(2) 0.0089(2) -0.0009(2)
Ti6 0.0302(3) 0.0368(3) 0.0365(4) 0.0031(3) 0.0135(3) 0.0001(3)
O2 0.116(4) 0.151(5) 0.122(4) 0.071(4) -0.006(3) -0.058(4)
O3 0.0355(14) 0.0564(18) 0.0591(19) 0.0154(15) 0.0231(13) 0.0085(13)
O4 0.0538(17) 0.0545(17) 0.0317(14) -0.0039(13) 0.0160(12) 0.0008(14)
O5 0.0447(15) 0.0404(15) 0.0392(15) 0.0045(12) 0.0131(12) -0.0021(12)
O6 0.0415(14) 0.0303(13) 0.0546(17) 0.0011(12) 0.0244(13) 0.0052(11)
O7 0.0283(11) 0.0327(12) 0.0272(12) 0.0005(10) 0.0071(9) 0.0013(10)
O8 0.0279(12) 0.0456(15) 0.0391(14) 0.0090(12) 0.0085(11) -0.0014(11)
O9 0.0234(11) 0.0486(15) 0.0312(13) -0.0014(12) 0.0037(10) 0.0017(10)
O10 0.0398(14) 0.0328(13) 0.0549(17) 0.0038(12) 0.0222(13) 0.0061(11)
O11 0.0296(13) 0.0436(15) 0.0509(17) -0.0211(13) 0.0118(12) -0.0074(11)
O12 0.0284(12) 0.0345(13) 0.0368(14) -0.0129(11) 0.0080(10) -0.0040(10)
O13 0.0254(11) 0.0228(11) 0.0221(11) -0.0015(9) 0.0042(9) -0.0027(9)
O14 0.0544(17) 0.0325(14) 0.0626(19) 0.0139(13) 0.0324(15) 0.0101(12)
O15 0.0274(11) 0.0322(12) 0.0187(11) 0.0010(9) 0.0035(9) -0.0021(9)
O16 0.0263(12) 0.0416(14) 0.0457(15) 0.0201(12) 0.0062(11) 0.0010(11)
O17 0.0218(10) 0.0385(13) 0.0212(11) -0.0042(10) 0.0032(9) -0.0066(9)
O18 0.0206(10) 0.0294(11) 0.0237(11) 0.0028(9) 0.0026(9) -0.0032(9)
O19 0.0278(11) 0.0235(11) 0.0379(13) -0.0020(10) 0.0130(10) 0.0019(9)
O20 0.0190(10) 0.0296(12) 0.0292(12) 0.0019(10) 0.0038(9) 0.0031(9)
O21 0.0217(10) 0.0266(11) 0.0238(11) 0.0015(9) 0.0016(9) 0.0006(9)
O22 0.0253(12) 0.0579(17) 0.0283(13) 0.0101(12) -0.0015(10) -0.0070(11)
O23 0.0435(14) 0.0250(12) 0.0378(14) -0.0082(10) 0.0162(11) -0.0041(10)
O24 0.0229(10) 0.0244(11) 0.0253(11) -0.0023(9) 0.0047(9) -0.0015(9)
O25 0.0261(12) 0.083(2) 0.0317(14) -0.0085(14) 0.0057(11) 0.0003(13)
O26 0.0622(17) 0.0265(13) 0.0382(15) -0.0041(11) 0.0207(13) -0.0034(12)
O27 0.0534(16) 0.0368(14) 0.0345(14) 0.0088(12) 0.0167(12) 0.0085(12)
O28 0.0456(15) 0.0558(17) 0.0277(13) -0.0074(13) 0.0111(11) -0.0022(13)
O29 0.0344(13) 0.0470(15) 0.0368(14) -0.0042(12) 0.0119(11) 0.0057(11)
O30 0.070(2) 0.0465(17) 0.059(2) 0.0114(15) 0.0369(17) -0.0008(15)
O31 0.0574(19) 0.062(2) 0.057(2) -0.0124(16) 0.0319(16) -0.0060(15)
O32 0.0475(18) 0.095(3) 0.095(3) -0.044(2) 0.0269(19) -0.0261(18)
O33 0.0528(19) 0.103(3) 0.092(3) -0.025(2) 0.0324(19) 0.015(2)
O34 0.094(3) 0.120(4) 0.080(3) -0.017(3) 0.056(2) -0.041(3)
C02B 0.0294(17) 0.0307(17) 0.0330(19) 0.0041(15) 0.0058(14) -0.0033(14)
C02C 0.0231(15) 0.0357(18) 0.0268(17) -0.0008(14) 0.0083(13) -0.0062(13)
C8 0.041(2) 0.042(2) 0.041(2) -0.0182(18) 0.0078(17) -0.0071(17)
C15 0.035(2) 0.066(3) 0.040(2) -0.004(2) -0.0075(17) -0.015(2)
C154 0.133(6) 0.119(6) 0.045(3) -0.030(3) 0.022(3) -0.064(5)
C155 0.087(4) 0.057(3) 0.035(2) -0.012(2) 0.020(2) -0.009(3)
C110 0.135(6) 0.072(4) 0.056(3) -0.027(3) 0.009(4) 0.028(4)
C153 0.086(4) 0.088(4) 0.042(3) -0.003(3) 0.011(3) 0.014(3)
C111 0.062(3) 0.044(2) 0.034(2) -0.0028(18) 0.0196(19) 0.001(2)
C94 0.128(6) 0.101(5) 0.045(3) -0.007(3) -0.008(3) 0.047(4)
C3 0.060(8) 0.057(7) 0.157(17) -0.033(9) 0.050(10) 0.011(6)
C5 0.089(10) 0.052(8) 0.20(2) -0.059(12) 0.042(12) -0.013(7)
C7 0.21(2) 0.054(8) 0.126(14) 0.027(8) 0.071(14) 0.065(11)
C6 0.070(9) 0.035(5) 0.173(17) -0.006(8) 0.056(11) 0.002(5)
C4 0.149(16) 0.067(8) 0.087(10) -0.044(7) -0.002(9) 0.021(9)
C2 0.054(6) 0.042(5) 0.123(13) -0.018(7) 0.005(7) 0.015(4)
C112 0.080(3) 0.040(2) 0.045(3) 0.009(2) 0.014(2) 0.006(2)
C152 0.113(5) 0.050(3) 0.052(3) 0.008(2) 0.013(3) 0.032(3)
C156 0.128(6) 0.067(4) 0.154(7) 0.053(4) 0.062(6) 0.004(4)
C141 0.063(3) 0.0312(19) 0.038(2) 0.0043(17) 0.0128(19) -0.0047(18)
C142 0.104(5) 0.089(5) 0.087(5) -0.015(4) 0.007(4) 0.009(4)
C143 0.149(6) 0.132(6) 0.124(6) -0.061(5) -0.029(5) 0.051(5)
C144 0.207(10) 0.125(7) 0.096(6) -0.029(5) -0.042(6) 0.066(7)
C019 0.0202(14) 0.0245(15) 0.0332(18) -0.0068(14) 0.0010(13) -0.0031(12)
C145 0.135(5) 0.098(3) 0.159(6) 0.008(4) 0.025(5) 0.059(4)
C146 0.301(13) 0.186(10) 0.161(8) 0.046(8) 0.062(9) 0.146(9)
C29 0.256(12) 0.159(9) 0.223(11) -0.066(8) 0.017(10) 0.078(9)
C157 0.0301(17) 0.0372(18) 0.0231(17) -0.0014(15) -0.0029(13) 0.0019(14)
C159 0.041(2) 0.122(5) 0.063(3) 0.030(3) 0.013(2) 0.027(3)
C30 0.0307(19) 0.067(3) 0.034(2) 0.006(2) -0.0028(16) 0.0014(18)
C158 0.055(3) 0.110(5) 0.061(3) 0.044(3) 0.006(2) 0.026(3)
C31 0.057(3) 0.114(5) 0.087(4) -0.027(4) -0.026(3) -0.006(3)
C22 0.070(3) 0.0304(19) 0.036(2) -0.0072(17) 0.014(2) -0.0002(19)
C030 0.0291(17) 0.0266(18) 0.061(3) 0.0047(17) 0.0056(17) 0.0073(14)
C32 0.0300(17) 0.0264(17) 0.0315(18) -0.0058(15) 0.0025(14) 0.0026(13)
C33 0.059(3) 0.130(5) 0.054(3) -0.056(4) 0.022(2) -0.036(3)
C37 0.0257(16) 0.053(2) 0.0278(18) -0.0098(17) 0.0046(14) -0.0128(16)
C161 0.047(2) 0.033(2) 0.077(3) -0.009(2) 0.022(2) 0.0045(18)
C38 0.0227(15) 0.0343(17) 0.0221(16) 0.0015(14) 0.0024(12) -0.0037(13)
C39 0.0209(14) 0.0327(17) 0.0195(15) -0.0021(13) 0.0004(12) -0.0034(13)
C40 0.0243(15) 0.0356(18) 0.0221(16) 0.0006(14) 0.0024(13) -0.0041(13)
C41 0.0298(17) 0.057(2) 0.0294(19) -0.0071(18) 0.0112(15) -0.0062(17)
C42 0.0350(19) 0.071(3) 0.0269(19) -0.020(2) 0.0063(15) -0.0163(19)
C45 0.0205(14) 0.0206(14) 0.0269(17) -0.0009(13) 0.0091(12) -0.0026(11)
C46 0.0230(15) 0.0301(17) 0.0260(17) -0.0020(14) 0.0091(13) 0.0004(13)
C47 0.0336(17) 0.0265(16) 0.0305(18) 0.0049(14) 0.0128(14) 0.0022(14)
C48 0.0302(16) 0.0348(18) 0.0263(17) -0.0070(15) 0.0105(14) -0.0061(14)
C49 0.0252(15) 0.0298(16) 0.0235(16) 0.0012(14) 0.0089(13) -0.0043(13)
C50 0.0196(14) 0.0345(17) 0.0247(16) -0.0012(14) 0.0042(12) -0.0069(13)
C51 0.0341(17) 0.0231(16) 0.039(2) -0.0044(15) 0.0169(15) -0.0050(14)
C52 0.053(2) 0.0264(18) 0.040(2) -0.0040(16) 0.0203(18) -0.0034(16)
C53 0.063(3) 0.034(2) 0.068(3) -0.005(2) -0.009(2) 0.008(2)
C54 0.148(6) 0.034(2) 0.079(4) -0.003(2) 0.071(4) -0.023(3)
C55 0.052(2) 0.029(2) 0.075(3) -0.004(2) 0.005(2) -0.0051(18)
C56 0.0313(17) 0.0318(18) 0.036(2) 0.0023(15) 0.0030(15) 0.0004(14)
C57 0.123(5) 0.081(4) 0.073(4) 0.011(3) -0.013(4) 0.050(4)
C58 0.0298(18) 0.051(2) 0.041(2) 0.0059(19) -0.0009(16) 0.0044(17)
C59 0.045(2) 0.089(4) 0.041(2) -0.003(3) -0.005(2) 0.005(2)
C60 0.037(3) 0.211(9) 0.063(4) 0.042(5) -0.018(2) -0.036(4)
C61 0.035(2) 0.044(2) 0.065(3) 0.003(2) 0.0213(19) 0.0080(17)
C62 0.067(3) 0.062(3) 0.070(3) -0.005(3) 0.025(3) 0.009(2)
C63 0.043(2) 0.070(3) 0.086(4) 0.000(3) 0.014(2) -0.005(2)
C64 0.0333(18) 0.0336(19) 0.051(2) -0.0083(17) 0.0118(17) 0.0050(15)
C65 0.0189(14) 0.0309(17) 0.0297(17) -0.0002(14) 0.0051(13) 0.0018(13)
C66 0.0253(15) 0.0288(17) 0.0311(18) 0.0014(14) 0.0084(13) 0.0051(13)
C67 0.0250(15) 0.0311(18) 0.0297(18) -0.0010(14) 0.0017(13) 0.0048(13)
C68 0.0264(15) 0.0256(16) 0.0263(17) 0.0032(13) 0.0037(13) -0.0016(13)
C69 0.0207(14) 0.0299(16) 0.0252(16) 0.0005(13) 0.0038(12) 0.0012(12)
C70 0.0213(14) 0.0272(16) 0.0262(16) -0.0009(13) 0.0027(12) 0.0024(12)
C71 0.0371(19) 0.0277(17) 0.039(2) -0.0042(15) 0.0093(16) 0.0017(15)
C72 0.076(3) 0.038(2) 0.065(3) -0.016(2) 0.037(3) 0.000(2)
C73 0.059(3) 0.051(3) 0.056(3) -0.019(2) 0.005(2) -0.007(2)
C74 0.067(3) 0.030(2) 0.058(3) -0.0030(19) 0.014(2) 0.0111(19)
C75 0.049(2) 0.056(3) 0.066(3) -0.030(2) -0.009(2) -0.003(2)
C76 0.064(3) 0.055(3) 0.046(3) -0.003(2) -0.016(2) -0.013(2)
C77 0.047(2) 0.066(3) 0.061(3) -0.006(2) 0.004(2) -0.029(2)
C78 0.0347(19) 0.0315(18) 0.045(2) -0.0039(17) -0.0024(16) -0.0075(15)
C79 0.0245(16) 0.0321(18) 0.0329(18) -0.0025(15) 0.0045(14) -0.0053(13)
C80 0.0280(16) 0.0253(16) 0.0333(18) -0.0015(14) 0.0067(14) -0.0027(13)
C81 0.0278(16) 0.0220(15) 0.0265(17) 0.0042(13) 0.0069(13) -0.0001(12)
C82 0.0248(15) 0.0237(15) 0.0243(16) -0.0001(13) 0.0086(13) -0.0021(12)
C83 0.0208(14) 0.0278(16) 0.0236(16) -0.0015(13) 0.0085(12) -0.0050(12)
C84 0.0227(15) 0.0256(16) 0.0299(17) 0.0022(13) 0.0107(13) 0.0000(12)
C85 0.0181(14) 0.0392(19) 0.0326(18) 0.0012(15) 0.0034(13) -0.0002(13)
C87 0.0197(14) 0.0209(15) 0.0290(17) -0.0032(13) 0.0000(12) 0.0035(12)
C88 0.0218(15) 0.0285(16) 0.0285(17) -0.0034(14) 0.0036(13) -0.0009(13)
C89 0.0231(15) 0.0383(18) 0.0221(16) 0.0010(14) 0.0030(13) 0.0000(13)
C90 0.0269(16) 0.0270(16) 0.0304(18) 0.0041(14) 0.0008(13) -0.0009(13)
C91 0.0262(16) 0.0257(16) 0.0375(19) -0.0024(15) -0.0010(14) 0.0048(13)
C92 0.0202(15) 0.0267(16) 0.040(2) -0.0057(15) 0.0059(14) 0.0020(13)
C93 0.063(3) 0.085(4) 0.067(3) 0.029(3) 0.011(3) 0.041(3)
C95 0.062(3) 0.032(3) 0.176(7) -0.022(3) -0.024(4) 0.011(2)
C96 0.045(2) 0.065(3) 0.082(4) 0.022(3) 0.022(2) 0.029(2)
C97 0.053(3) 0.153(7) 0.104(5) 0.083(5) 0.004(3) 0.013(4)
C98 0.041(2) 0.054(3) 0.055(3) 0.030(2) 0.0144(19) 0.0098(19)
C99 0.081(4) 0.083(4) 0.052(3) 0.037(3) 0.028(3) 0.020(3)
C100 0.185(8) 0.041(3) 0.108(5) 0.023(3) 0.069(5) 0.000(4)
C101 0.070(3) 0.095(4) 0.057(3) 0.021(3) 0.008(3) -0.019(3)
C102 0.068(3) 0.090(4) 0.042(3) -0.004(3) 0.010(2) -0.006(3)
C103 0.090(5) 0.120(7) 0.176(9) 0.016(6) 0.019(6) 0.004(5)
C104 0.107(5) 0.156(7) 0.061(4) -0.011(4) 0.007(4) -0.067(5)
C105 0.149(8) 0.187(10) 0.142(8) -0.097(8) 0.050(7) 0.009(7)
C109 0.0329(17) 0.0282(17) 0.0253(17) -0.0024(14) 0.0036(14) -0.0052(14)
C9 0.051(4) 0.062(5) 0.070(5) -0.040(4) 0.012(3) -0.001(3)
C11 0.124(8) 0.067(5) 0.072(6) -0.034(5) -0.070(6) 0.026(5)
C13 0.103(7) 0.070(6) 0.086(6) -0.043(5) 0.040(5) -0.054(5)
C12 0.056(11) 0.089(15) 0.076(15) -0.016(13) -0.029(10) -0.012(10)
C14 0.11(3) 0.037(12) 0.21(4) -0.034(18) -0.06(3) -0.003(14)
C10 0.061(12) 0.129(18) 0.067(13) -0.053(13) 0.020(10) -0.018(12)
C113 0.086(4) 0.243(10) 0.029(3) -0.022(4) -0.001(3) 0.008(5)
C114 0.122(6) 0.124(6) 0.037(3) 0.010(3) -0.020(3) 0.026(5)
C115 0.165(7) 0.153(7) 0.036(3) -0.008(4) -0.017(4) -0.088(6)
C116 0.048(2) 0.079(3) 0.0225(19) 0.004(2) -0.0025(17) -0.009(2)
C117 0.042(2) 0.044(2) 0.0210(17) 0.0023(15) 0.0099(15) -0.0022(16)
C118 0.040(2) 0.054(2) 0.0223(18) 0.0041(17) 0.0023(15) -0.0052(17)
C120 0.0346(18) 0.0299(17) 0.0245(17) 0.0033(14) 0.0051(14) -0.0009(14)
C121 0.0322(17) 0.0334(17) 0.0208(16) 0.0031(14) 0.0090(13) -0.0012(14)
C122 0.0315(16) 0.0235(15) 0.0238(16) 0.0044(13) 0.0057(13) 0.0005(13)
C123 0.0316(18) 0.047(2) 0.0278(18) 0.0058(17) 0.0007(14) -0.0020(16)
C124 0.0314(17) 0.0321(17) 0.0260(17) 0.0052(14) 0.0048(14) 0.0029(14)
C125 0.0257(16) 0.0341(18) 0.0251(17) 0.0017(14) 0.0020(13) 0.0052(14)
C126 0.048(3) 0.036(2) 0.113(5) 0.021(3) 0.006(3) -0.007(2)
C127 0.070(4) 0.069(4) 0.208(9) 0.068(5) 0.021(5) -0.016(3)
C128 0.166(8) 0.031(3) 0.187(9) -0.017(4) 0.041(7) -0.001(4)
C129 0.083(4) 0.057(4) 0.242(10) 0.084(5) -0.029(5) -0.015(3)
C130 0.0327(19) 0.032(2) 0.063(3) 0.0062(18) 0.0096(18) -0.0019(15)
C131 0.0285(17) 0.0333(19) 0.046(2) -0.0021(16) 0.0087(15) -0.0042(14)
C132 0.0226(15) 0.0299(17) 0.0295(17) -0.0027(14) 0.0079(13) -0.0010(13)
C133 0.0286(17) 0.0318(18) 0.047(2) 0.0121(16) 0.0093(16) 0.0091(14)
C134 0.0195(14) 0.0299(16) 0.0207(15) -0.0042(13) 0.0032(12) -0.0009(12)
C135 0.0258(15) 0.0347(18) 0.0232(16) -0.0006(14) 0.0083(13) 0.0016(13)
C136 0.0244(16) 0.046(2) 0.0202(16) -0.0012(15) 0.0009(13) 0.0007(14)
C137 0.0277(17) 0.047(2) 0.0258(17) -0.0078(16) 0.0017(14) -0.0045(15)
C138 0.0288(17) 0.0335(18) 0.0326(18) -0.0067(15) 0.0075(14) -0.0090(14)
C139 0.0255(15) 0.0327(17) 0.0224(16) -0.0035(14) 0.0076(13) -0.0010(13)
C140 0.0214(15) 0.0321(17) 0.0305(18) 0.0007(14) 0.0077(13) -0.0002(13)
C17 0.070(11) 0.100(15) 0.038(9) -0.005(10) -0.002(8) -0.025(11)
C19 0.028(8) 0.072(14) 0.11(2) 0.004(13) -0.009(10) -0.013(8)
C21 0.055(10) 0.075(12) 0.063(12) -0.013(10) -0.024(9) -0.036(9)
C20 0.029(4) 0.186(14) 0.086(6) 0.003(7) 0.003(4) -0.038(5)
C18 0.055(4) 0.095(6) 0.066(5) 0.008(5) -0.033(4) -0.028(4)
C16 0.101(7) 0.088(7) 0.113(10) -0.047(7) -0.052(7) -0.015(5)
C147 0.0197(14) 0.0255(15) 0.0287(17) -0.0021(13) 0.0106(13) -0.0005(12)
C148 0.0214(15) 0.0289(16) 0.0318(18) 0.0026(14) 0.0072(13) 0.0015(13)
C149 0.091(4) 0.058(3) 0.063(3) 0.014(3) 0.013(3) -0.028(3)
C150 0.052(2) 0.040(2) 0.059(3) 0.003(2) 0.002(2) -0.0022(19)
C151 0.050(2) 0.054(3) 0.051(3) -0.009(2) 0.012(2) -0.005(2)
C34 0.222(10) 0.141(8) 0.158(8) -0.106(7) 0.092(8) -0.086(7)
C35 0.093(5) 0.244(9) 0.073(4) -0.104(5) 0.038(4) -0.070(5)
C36 0.065(4) 0.298(11) 0.063(4) -0.094(6) -0.003(3) -0.028(5)
C23 0.159(15) 0.043(7) 0.079(10) -0.012(7) -0.045(9) 0.029(10)
C25 0.112(10) 0.032(6) 0.182(15) -0.050(8) 0.101(10) -0.035(6)
C27 0.098(9) 0.039(6) 0.051(6) -0.014(5) 0.032(6) 0.008(7)
C28 0.185(16) 0.045(7) 0.123(13) -0.001(10) 0.092(12) 0.020(12)
C24 0.112(10) 0.036(5) 0.052(6) 0.005(4) 0.030(6) 0.016(7)
C26 0.166(15) 0.098(12) 0.128(14) -0.018(11) -0.046(11) -0.041(11)
C86 0.0189(14) 0.0296(17) 0.0344(18) -0.0015(14) 0.0072(13) 0.0034(12)
C107 0.139(9) 0.172(11) 0.149(10) 0.017(8) 0.052(8) 0.004(8)
C108 0.159(10) 0.170(13) 0.191(13) 0.022(10) 0.094(10) -0.067(10)
C106 0.181(18) 0.25(2) 0.169(18) -0.020(16) 0.019(15) -0.028(16)
C119 0.142(8) 0.114(8) 0.125(8) 0.027(6) 0.077(7) -0.007(6)
C43 0.144(8) 0.114(8) 0.127(8) 0.028(6) 0.076(7) -0.007(6)
C44 0.29(3) 0.31(3) 0.091(13) -0.105(19) 0.119(18) -0.15(3)
O161 0.085(3) 0.131(4) 0.110(4) 0.059(3) 0.034(3) -0.011(3)
C162 0.149(8) 0.137(8) 0.122(7) 0.057(6) 0.063(6) 0.030(6)
C160 0.098(9) 0.098(10) 0.094(9) 0.011(8) 0.032(7) 0.011(8)
C1 0.137(7) 0.224(9) 0.169(8) 0.051(7) 0.044(6) -0.053(6)
C163 0.094(10) 0.120(18) 0.067(9) 0.026(10) 0.038(7) -0.003(10)

loop_
_atom_type_symbol
_atom_type_description
_atom_type_scat_dispersion_real
_atom_type_scat_dispersion_imag
_atom_type_scat_source
C C 0.0181 0.0091 'International Tables Vol C Tables 4.2.6.8 and 6.1.1.4'
H H 0.0000 0.0000 'International Tables Vol C Tables 4.2.6.8 and 6.1.1.4'
O O 0.0492 0.0322 'International Tables Vol C Tables 4.2.6.8 and 6.1.1.4'
Ti Ti 0.2191 1.8069 'International Tables Vol C Tables 4.2.6.8 and 6.1.1.4'

loop_
_geom_angle_atom_site_label_1
_geom_angle_atom_site_label_2
_geom_angle_atom_site_label_3
_geom_angle
_geom_angle_site_symmetry_1
_geom_angle_site_symmetry_3
_geom_angle_publ_flag
O29 Ti1 Ti2 20.66(8) . . ?
O29 Ti1 O30 85.91(11) . . ?
O29 Ti1 O31 87.21(12) . . ?
O29 Ti1 O34 166.07(16) . . ?
O30 Ti1 Ti2 69.38(8) . . ?
O31 Ti1 Ti2 73.46(8) . . ?
O31 Ti1 O30 82.89(14) . . ?
O32 Ti1 Ti2 110.08(11) . . ?
O32 Ti1 O29 99.13(15) . . ?
O32 Ti1 O30 88.91(17) . . ?
O32 Ti1 O31 169.28(19) . . ?
O32 Ti1 O33 99.0(2) . . ?
O32 Ti1 O34 90.16(18) . . ?
O33 Ti1 Ti2 110.67(13) . . ?
O33 Ti1 O29 96.23(15) . . ?
O33 Ti1 O30 171.35(17) . . ?
O33 Ti1 O31 88.84(16) . . ?
O33 Ti1 O34 92.5(2) . . ?
O34 Ti1 Ti2 145.48(14) . . ?
O34 Ti1 O30 83.90(17) . . ?
O34 Ti1 O31 82.13(15) . . ?
O24 Ti2 Ti1 119.57(7) . . ?
O24 Ti2 O25 88.62(10) . . ?
O24 Ti2 O26 92.32(10) . . ?
O24 Ti2 O27 94.71(10) . . ?
O24 Ti2 O28 167.47(10) . . ?
O25 Ti2 Ti1 146.12(8) . . ?
O26 Ti2 Ti1 107.20(8) . . ?
O26 Ti2 O25 88.52(12) . . ?
O26 Ti2 O27 168.41(12) . . ?
O26 Ti2 O28 84.47(11) . . ?
O27 Ti2 Ti1 77.19(8) . . ?
O27 Ti2 O25 82.45(12) . . ?
O27 Ti2 O28 86.70(11) . . ?
O28 Ti2 Ti1 72.90(8) . . ?
O28 Ti2 O25 79.21(11) . . ?
O29 Ti2 Ti1 22.69(9) . . ?
O29 Ti2 O24 101.18(11) . . ?
O29 Ti2 O25 168.79(12) . . ?
O29 Ti2 O26 96.43(12) . . ?
O29 Ti2 O27 91.24(12) . . ?
O29 Ti2 O28 91.23(12) . . ?
O19 Ti3 O20 100.30(11) . . ?
O19 Ti3 O21 99.23(10) . . ?
O19 Ti3 O22 87.74(11) . . ?
O19 Ti3 O23 168.58(11) . . ?
O19 Ti3 O24 88.93(9) . . ?
O20 Ti3 O22 165.30(10) . . ?
O20 Ti3 O23 87.34(10) . . ?
O20 Ti3 O24 81.57(9) . . ?
O21 Ti3 O20 97.28(10) . . ?
O21 Ti3 O22 93.50(10) . . ?
O21 Ti3 O23 88.10(10) . . ?
O21 Ti3 O24 171.82(9) . . ?
O22 Ti3 O23 83.05(11) . . ?
O22 Ti3 O24 86.34(9) . . ?
O23 Ti3 O24 83.76(9) . . ?
O12 Ti4 O13 83.12(8) . . ?
O15 Ti4 O12 87.57(10) . . ?
O15 Ti4 O13 81.83(9) . . ?
O15 Ti4 O16 163.77(10) . . ?
O16 Ti4 O12 83.04(11) . . ?
O16 Ti4 O13 83.91(9) . . ?
O17 Ti4 O12 169.69(10) . . ?
O17 Ti4 O13 90.29(9) . . ?
O17 Ti4 O15 99.37(11) . . ?
O17 Ti4 O16 88.40(11) . . ?
O17 Ti4 O18 100.10(10) . . ?
O18 Ti4 O12 86.32(10) . . ?
O18 Ti4 O13 169.43(9) . . ?
O18 Ti4 O15 98.21(10) . . ?
O18 Ti4 O16 94.39(10) . . ?
O7 Ti5 Ti6 22.29(8) . . ?
O7 Ti5 O9 91.42(11) . . ?
O7 Ti5 O10 89.58(11) . . ?
O7 Ti5 O11 97.05(12) . . ?
O7 Ti5 O13 100.03(10) . . ?
O7 Ti5 O14 169.14(11) . . ?
O9 Ti5 Ti6 75.15(7) . . ?
O9 Ti5 O10 86.83(11) . . ?
O9 Ti5 O14 82.72(12) . . ?
O10 Ti5 Ti6 73.82(7) . . ?
O10 Ti5 O14 81.00(10) . . ?
O11 Ti5 Ti6 111.03(8) . . ?
O11 Ti5 O9 169.19(12) . . ?
O11 Ti5 O10 86.52(11) . . ?
O11 Ti5 O14 87.82(13) . . ?
O13 Ti5 Ti6 115.26(7) . . ?
O13 Ti5 O9 92.44(10) . . ?
O13 Ti5 O10 170.38(10) . . ?
O13 Ti5 O11 92.69(10) . . ?
O13 Ti5 O14 89.39(10) . . ?
O14 Ti5 Ti6 147.08(8) . . ?
O3 Ti6 Ti5 148.48(8) . . ?
O4 Ti6 Ti5 110.98(9) . . ?
O4 Ti6 O3 90.37(12) . . ?
O4 Ti6 O6 86.75(12) . . ?
O4 Ti6 O8 166.78(12) . . ?
O5 Ti6 Ti5 108.36(9) . . ?
O5 Ti6 O3 90.17(12) . . ?
O5 Ti6 O4 98.52(13) . . ?
O5 Ti6 O6 172.81(13) . . ?
O5 Ti6 O7 97.38(11) . . ?
O5 Ti6 O8 92.70(12) . . ?
O6 Ti6 Ti5 73.95(7) . . ?
O6 Ti6 O3 84.88(11) . . ?
O7 Ti6 Ti5 20.60(7) . . ?
O7 Ti6 O3 168.99(11) . . ?
O7 Ti6 O4 96.39(11) . . ?
O7 Ti6 O6 86.83(10) . . ?
O7 Ti6 O8 89.04(10) . . ?
O8 Ti6 Ti5 71.56(7) . . ?
O8 Ti6 O3 82.59(11) . . ?
O8 Ti6 O6 81.51(11) . . ?
C61 O3 Ti6 132.9(2) . . ?
C101 O4 Ti6 146.2(4) . . ?
C150 O5 Ti6 163.7(3) . . ?
C64 O6 Ti6 132.3(2) . . ?
Ti5 O7 Ti6 137.11(14) . . ?
C56 O8 Ti6 134.9(2) . . ?
C56 O9 Ti5 130.0(2) . . ?
C64 O10 Ti5 132.8(3) . . ?
C109 O11 Ti5 136.0(2) . . ?
C109 O12 Ti4 145.0(2) . . ?
Ti5 O13 Ti4 125.15(10) . . ?
C45 O13 Ti4 108.46(17) . . ?
C45 O13 Ti5 125.50(18) . . ?
C02B O14 Ti5 137.4(2) . . ?
C122 O15 Ti4 135.8(2) . . ?
C02B O16 Ti4 141.9(2) . . ?
C39 O17 Ti4 170.5(2) . . ?
C134 O18 Ti4 142.3(2) . . ?
C70 O19 Ti3 175.1(2) . . ?
C87 O20 Ti3 141.0(2) . . ?
C147 O21 Ti3 138.22(19) . . ?
C157 O22 Ti3 139.2(2) . . ?
C32 O23 Ti3 144.7(2) . . ?
Ti2 O24 Ti3 124.18(10) . . ?
C83 O24 Ti2 125.93(18) . . ?
C83 O24 Ti3 108.93(17) . . ?
C157 O25 Ti2 140.6(2) . . ?
C32 O26 Ti2 135.2(2) . . ?
C141 O27 Ti2 127.6(3) . . ?
C111 O28 Ti2 133.2(3) . . ?
Ti2 O29 Ti1 136.65(16) . . ?
C141 O30 Ti1 136.4(3) . . ?
C111 O31 Ti1 131.7(3) . . ?
C143 O32 Ti1 165.5(6) . . ?
C145 O33 Ti1 131.8(4) . . ?
C107 O34 Ti1 134.1(10) . . ?
C119 O34 Ti1 128.7(6) . . ?
O14 C02B C98 117.0(3) . . ?
O16 C02B O14 124.2(3) . . ?
O16 C02B C98 118.7(3) . . ?
H02A C02C H02B 107.5 . . ?
C40 C02C H02A 108.5 . . ?
C40 C02C H02B 108.5 . . ?
C40 C02C C132 115.1(3) . . ?
C132 C02C H02A 108.5 . . ?
C132 C02C H02B 108.5 . . ?
C109 C8 C13 107.8(4) . . ?
C9 C8 C109 111.9(4) . . ?
C9 C8 C13 106.8(5) . . ?
C11 C8 C109 107.4(4) . . ?
C11 C8 C9 113.3(6) . . ?
C11 C8 C13 109.4(7) . . ?
C12 C8 C109 108.1(10) . . ?
C12 C8 C10 110.7(15) . . ?
C14 C8 C109 105.3(11) . . ?
C14 C8 C12 108.9(17) . . ?
C14 C8 C10 116.6(18) . . ?
C10 C8 C109 106.8(9) . . ?
C17 C15 C137 109.6(8) . . ?
C17 C15 C21 106.5(13) . . ?
C19 C15 C137 107.5(7) . . ?
C19 C15 C17 114.2(14) . . ?
C19 C15 C21 107.0(13) . . ?
C21 C15 C137 112.0(7) . . ?
C20 C15 C137 108.2(4) . . ?
C20 C15 C18 107.1(6) . . ?
C20 C15 C16 112.1(7) . . ?
C18 C15 C137 112.7(4) . . ?
C16 C15 C137 109.3(4) . . ?
C16 C15 C18 107.5(6) . . ?
H15A C154 H15B 109.5 . . ?
H15A C154 H15C 109.5 . . ?
H15B C154 H15C 109.5 . . ?
C155 C154 H15A 109.5 . . ?
C155 C154 H15B 109.5 . . ?
C155 C154 H15C 109.5 . . ?
C110 C155 C154 112.3(5) . . ?
C153 C155 C154 108.8(5) . . ?
C153 C155 C110 109.6(4) . . ?
C153 C155 C111 106.0(4) . . ?
C111 C155 C154 109.7(4) . . ?
C111 C155 C110 110.3(5) . . ?
C155 C110 H11A 109.5 . . ?
C155 C110 H11B 109.5 . . ?
C155 C110 H11C 109.5 . . ?
H11A C110 H11B 109.5 . . ?
H11A C110 H11C 109.5 . . ?
H11B C110 H11C 109.5 . . ?
C155 C153 H15D 109.5 . . ?
C155 C153 H15E 109.5 . . ?
C155 C153 H15F 109.5 . . ?
H15D C153 H15E 109.5 . . ?
H15D C153 H15F 109.5 . . ?
H15E C153 H15F 109.5 . . ?
O28 C111 C155 117.2(4) . . ?
O31 C111 O28 124.4(4) . . ?
O31 C111 C155 118.4(4) . . ?
H94A C94 H94B 109.5 . . ?
H94A C94 H94C 109.5 . . ?
H94B C94 H94C 109.5 . . ?
C112 C94 H94A 109.5 . . ?
C112 C94 H94B 109.5 . . ?
C112 C94 H94C 109.5 . . ?
H3A C3 H3B 109.5 . . ?
H3A C3 H3C 109.5 . . ?
H3B C3 H3C 109.5 . . ?
C161 C3 H3A 109.5 . . ?
C161 C3 H3B 109.5 . . ?
C161 C3 H3C 109.5 . . ?
H5A C5 H5B 109.5 . . ?
H5A C5 H5C 109.5 . . ?
H5B C5 H5C 109.5 . . ?
C161 C5 H5A 109.5 . . ?
C161 C5 H5B 109.5 . . ?
C161 C5 H5C 109.5 . . ?
H7A C7 H7B 109.5 . . ?
H7A C7 H7C 109.5 . . ?
H7B C7 H7C 109.5 . . ?
C161 C7 H7A 109.5 . . ?
C161 C7 H7B 109.5 . . ?
C161 C7 H7C 109.5 . . ?
H6A C6 H6B 109.5 . . ?
H6A C6 H6C 109.5 . . ?
H6B C6 H6C 109.5 . . ?
C161 C6 H6A 109.5 . . ?
C161 C6 H6B 109.5 . . ?
C161 C6 H6C 109.5 . . ?
H4A C4 H4B 109.5 . . ?
H4A C4 H4C 109.5 . . ?
H4B C4 H4C 109.5 . . ?
C161 C4 H4A 109.5 . . ?
C161 C4 H4B 109.5 . . ?
C161 C4 H4C 109.5 . . ?
H2A C2 H2B 109.5 . . ?
H2A C2 H2C 109.5 . . ?
H2B C2 H2C 109.5 . . ?
C161 C2 H2A 109.5 . . ?
C161 C2 H2B 109.5 . . ?
C161 C2 H2C 109.5 . . ?
C152 C112 C94 107.9(5) . . ?
C156 C112 C94 110.7(5) . . ?
C156 C112 C152 112.0(5) . . ?
C156 C112 C141 111.0(5) . . ?
C141 C112 C94 103.8(4) . . ?
C141 C112 C152 111.1(4) . . ?
C112 C152 H15G 109.5 . . ?
C112 C152 H15H 109.5 . . ?
C112 C152 H15I 109.5 . . ?
H15G C152 H15H 109.5 . . ?
H15G C152 H15I 109.5 . . ?
H15H C152 H15I 109.5 . . ?
C112 C156 H15J 109.5 . . ?
C112 C156 H15K 109.5 . . ?
C112 C156 H15L 109.5 . . ?
H15J C156 H15K 109.5 . . ?
H15J C156 H15L 109.5 . . ?
H15K C156 H15L 109.5 . . ?
O27 C141 C112 117.2(4) . . ?
O30 C141 O27 124.1(4) . . ?
O30 C141 C112 118.5(4) . . ?
H14A C142 H14B 109.5 . . ?
H14A C142 H14C 109.5 . . ?
H14B C142 H14C 109.5 . . ?
C143 C142 H14A 109.5 . . ?
C143 C142 H14B 109.5 . . ?
C143 C142 H14C 109.5 . . ?
O32 C143 C142 118.5(8) . . ?
O32 C143 C144 112.3(8) . . ?
C144 C143 C142 120.7(8) . . ?
C143 C144 H14D 109.5 . . ?
C143 C144 H14E 109.5 . . ?
C143 C144 H14F 109.5 . . ?
H14D C144 H14E 109.5 . . ?
H14D C144 H14F 109.5 . . ?
H14E C144 H14F 109.5 . . ?
C87 C019 C92 118.1(3) . . ?
C87 C019 C86 121.4(3) . . ?
C92 C019 C86 120.4(3) . . ?
O33 C145 H145 105.7 . . ?
C146 C145 O33 116.7(10) . . ?
C146 C145 H145 105.7 . . ?
C146 C145 C29 112.6(9) . . ?
C29 C145 O33 109.6(9) . . ?
C29 C145 H145 105.7 . . ?
C145 C146 H14G 109.5 . . ?
C145 C146 H14H 109.5 . . ?
C145 C146 H14I 109.5 . . ?
H14G C146 H14H 109.5 . . ?
H14G C146 H14I 109.5 . . ?
H14H C146 H14I 109.5 . . ?
C145 C29 H29A 109.5 . . ?
C145 C29 H29B 109.5 . . ?
C145 C29 H29C 109.5 . . ?
H29A C29 H29B 109.5 . . ?
H29A C29 H29C 109.5 . . ?
H29B C29 H29C 109.5 . . ?
O22 C157 O25 123.6(3) . . ?
O22 C157 C30 118.7(3) . . ?
O25 C157 C30 117.7(3) . . ?
H15M C159 H15N 109.5 . . ?
H15M C159 H15O 109.5 . . ?
H15N C159 H15O 109.5 . . ?
C30 C159 H15M 109.5 . . ?
C30 C159 H15N 109.5 . . ?
C30 C159 H15O 109.5 . . ?
C159 C30 C157 110.7(3) . . ?
C159 C30 C31 111.3(5) . . ?
C158 C30 C157 108.5(3) . . ?
C158 C30 C159 109.7(4) . . ?
C158 C30 C31 110.6(5) . . ?
C31 C30 C157 106.0(4) . . ?
C30 C158 H15P 109.5 . . ?
C30 C158 H15Q 109.5 . . ?
C30 C158 H15R 109.5 . . ?
H15P C158 H15Q 109.5 . . ?
H15P C158 H15R 109.5 . . ?
H15Q C158 H15R 109.5 . . ?
C30 C31 H31A 109.5 . . ?
C30 C31 H31B 109.5 . . ?
C30 C31 H31C 109.5 . . ?
H31A C31 H31B 109.5 . . ?
H31A C31 H31C 109.5 . . ?
H31B C31 H31C 109.5 . . ?
C23 C22 C32 107.3(7) . . ?
C23 C22 C25 107.1(12) . . ?
C25 C22 C32 111.1(5) . . ?
C27 C22 C32 113.2(8) . . ?
C27 C22 C23 110.3(11) . . ?
C27 C22 C25 107.7(9) . . ?
C28 C22 C32 109.7(9) . . ?
C28 C22 C26 109.5(12) . . ?
C24 C22 C32 110.8(6) . . ?
C24 C22 C28 113.2(11) . . ?
C24 C22 C26 109.2(10) . . ?
C26 C22 C32 104.0(8) . . ?
C93 C030 C91 109.9(3) . . ?
C95 C030 C91 108.5(3) . . ?
C95 C030 C93 109.6(5) . . ?
C95 C030 C96 110.5(4) . . ?
C96 C030 C91 112.3(3) . . ?
C96 C030 C93 106.0(4) . . ?
O23 C32 O26 123.8(3) . . ?
O23 C32 C22 117.3(3) . . ?
O26 C32 C22 118.9(3) . . ?
C42 C33 C34 106.6(5) . . ?
C35 C33 C42 114.4(4) . . ?
C35 C33 C34 107.0(7) . . ?
C36 C33 C42 112.6(5) . . ?
C36 C33 C34 102.7(6) . . ?
C36 C33 C35 112.5(6) . . ?
C38 C37 H37 118.6 . . ?
C38 C37 C42 122.7(3) . . ?
C42 C37 H37 118.6 . . ?
C3 C161 C5 113.6(10) . . ?
C3 C161 C7 106.7(10) . . ?
C3 C161 C64 112.3(6) . . ?
C5 C161 C7 108.1(12) . . ?
C5 C161 C64 109.3(6) . . ?
C7 C161 C64 106.5(6) . . ?
C6 C161 C4 108.5(10) . . ?
C6 C161 C64 111.3(5) . . ?
C4 C161 C64 104.2(5) . . ?
C2 C161 C6 113.1(9) . . ?
C2 C161 C4 109.5(9) . . ?
C2 C161 C64 109.9(5) . . ?
C37 C38 C39 118.3(3) . . ?
C37 C38 C50 122.8(3) . . ?
C39 C38 C50 118.8(3) . . ?
O17 C39 C38 119.4(3) . . ?
O17 C39 C40 119.9(3) . . ?
C40 C39 C38 120.7(3) . . ?
C39 C40 C02C 119.9(3) . . ?
C41 C40 C02C 121.5(3) . . ?
C41 C40 C39 118.6(3) . . ?
C40 C41 H41 118.9 . . ?
C40 C41 C42 122.3(3) . . ?
C42 C41 H41 118.9 . . ?
C37 C42 C33 121.7(3) . . ?
C37 C42 C41 117.1(3) . . ?
C41 C42 C33 121.1(4) . . ?
O13 C45 C46 120.0(3) . . ?
O13 C45 C49 119.1(3) . . ?
C49 C45 C46 120.7(3) . . ?
C45 C46 C121 122.6(3) . . ?
C47 C46 C45 118.2(3) . . ?
C47 C46 C121 119.2(3) . . ?
C46 C47 H47 118.4 . . ?
C46 C47 C51 123.1(3) . . ?
C51 C47 H47 118.4 . . ?
C49 C48 H48 118.5 . . ?
C51 C48 H48 118.5 . . ?
C51 C48 C49 123.0(3) . . ?
C45 C49 C50 123.0(3) . . ?
C48 C49 C45 118.3(3) . . ?
C48 C49 C50 118.7(3) . . ?
C38 C50 C49 114.8(3) . . ?
C38 C50 H50A 108.6 . . ?
C38 C50 H50B 108.6 . . ?
C49 C50 H50A 108.6 . . ?
C49 C50 H50B 108.6 . . ?
H50A C50 H50B 107.5 . . ?
C47 C51 C52 121.2(3) . . ?
C48 C51 C47 116.7(3) . . ?
C48 C51 C52 122.1(3) . . ?
C53 C52 C51 108.1(3) . . ?
C53 C52 C54 109.5(4) . . ?
C53 C52 C55 109.6(3) . . ?
C54 C52 C51 110.4(3) . . ?
C54 C52 C55 107.1(4) . . ?
C55 C52 C51 112.2(3) . . ?
C52 C53 H53A 109.5 . . ?
C52 C53 H53B 109.5 . . ?
C52 C53 H53C 109.5 . . ?
H53A C53 H53B 109.5 . . ?
H53A C53 H53C 109.5 . . ?
H53B C53 H53C 109.5 . . ?
C52 C54 H54A 109.5 . . ?
C52 C54 H54B 109.5 . . ?
C52 C54 H54C 109.5 . . ?
H54A C54 H54B 109.5 . . ?
H54A C54 H54C 109.5 . . ?
H54B C54 H54C 109.5 . . ?
C52 C55 H55A 109.5 . . ?
C52 C55 H55B 109.5 . . ?
C52 C55 H55C 109.5 . . ?
H55A C55 H55B 109.5 . . ?
H55A C55 H55C 109.5 . . ?
H55B C55 H55C 109.5 . . ?
O8 C56 O9 123.7(3) . . ?
O8 C56 C58 118.2(3) . . ?
O9 C56 C58 118.0(3) . . ?
H57A C57 H57B 109.5 . . ?
H57A C57 H57C 109.5 . . ?
H57B C57 H57C 109.5 . . ?
C58 C57 H57A 109.5 . . ?
C58 C57 H57B 109.5 . . ?
C58 C57 H57C 109.5 . . ?
C56 C58 C59 111.0(3) . . ?
C57 C58 C56 103.6(4) . . ?
C57 C58 C59 108.9(4) . . ?
C60 C58 C56 111.1(4) . . ?
C60 C58 C57 112.0(5) . . ?
C60 C58 C59 110.0(4) . . ?
C58 C59 H59A 109.5 . . ?
C58 C59 H59B 109.5 . . ?
C58 C59 H59C 109.5 . . ?
H59A C59 H59B 109.5 . . ?
H59A C59 H59C 109.5 . . ?
H59B C59 H59C 109.5 . . ?
C58 C60 H60A 109.5 . . ?
C58 C60 H60B 109.5 . . ?
C58 C60 H60C 109.5 . . ?
H60A C60 H60B 109.5 . . ?
H60A C60 H60C 109.5 . . ?
H60B C60 H60C 109.5 . . ?
O3 C61 H61 108.3 . . ?
O3 C61 C62 109.9(4) . . ?
O3 C61 C63 108.7(4) . . ?
C62 C61 H61 108.3 . . ?
C62 C61 C63 113.2(4) . . ?
C63 C61 H61 108.3 . . ?
C61 C62 H62A 109.5 . . ?
C61 C62 H62B 109.5 . . ?
C61 C62 H62C 109.5 . . ?
H62A C62 H62B 109.5 . . ?
H62A C62 H62C 109.5 . . ?
H62B C62 H62C 109.5 . . ?
C61 C63 H63A 109.5 . . ?
C61 C63 H63B 109.5 . . ?
C61 C63 H63C 109.5 . . ?
H63A C63 H63B 109.5 . . ?
H63A C63 H63C 109.5 . . ?
H63B C63 H63C 109.5 . . ?
O6 C64 O10 125.1(3) . . ?
O6 C64 C161 118.2(3) . . ?
O10 C64 C161 116.7(3) . . ?
C66 C65 C70 118.0(3) . . ?
C66 C65 C140 122.4(3) . . ?
C70 C65 C140 119.6(3) . . ?
C65 C66 H66 118.8 . . ?
C65 C66 C67 122.3(3) . . ?
C67 C66 H66 118.8 . . ?
C66 C67 C68 117.3(3) . . ?
C66 C67 C71 122.6(3) . . ?
C68 C67 C71 120.1(3) . . ?
C67 C68 H68 118.6 . . ?
C69 C68 C67 122.8(3) . . ?
C69 C68 H68 118.6 . . ?
C68 C69 C70 118.1(3) . . ?
C68 C69 C81 123.2(3) . . ?
C70 C69 C81 118.7(3) . . ?
O19 C70 C65 119.5(3) . . ?
O19 C70 C69 119.5(3) . . ?
C65 C70 C69 121.0(3) . . ?
C67 C71 C72 112.5(3) . . ?
C67 C71 C73 108.0(3) . . ?
C72 C71 C73 107.8(4) . . ?
C74 C71 C67 111.3(3) . . ?
C74 C71 C72 108.3(3) . . ?
C74 C71 C73 108.8(4) . . ?
C71 C72 H72A 109.5 . . ?
C71 C72 H72B 109.5 . . ?
C71 C72 H72C 109.5 . . ?
H72A C72 H72B 109.5 . . ?
H72A C72 H72C 109.5 . . ?
H72B C72 H72C 109.5 . . ?
C71 C73 H73A 109.5 . . ?
C71 C73 H73B 109.5 . . ?
C71 C73 H73C 109.5 . . ?
H73A C73 H73B 109.5 . . ?
H73A C73 H73C 109.5 . . ?
H73B C73 H73C 109.5 . . ?
C71 C74 H74A 109.5 . . ?
C71 C74 H74B 109.5 . . ?
C71 C74 H74C 109.5 . . ?
H74A C74 H74B 109.5 . . ?
H74A C74 H74C 109.5 . . ?
H74B C74 H74C 109.5 . . ?
H75A C75 H75B 109.5 . . ?
H75A C75 H75C 109.5 . . ?
H75B C75 H75C 109.5 . . ?
C78 C75 H75A 109.5 . . ?
C78 C75 H75B 109.5 . . ?
C78 C75 H75C 109.5 . . ?
H76A C76 H76B 109.5 . . ?
H76A C76 H76C 109.5 . . ?
H76B C76 H76C 109.5 . . ?
C78 C76 H76A 109.5 . . ?
C78 C76 H76B 109.5 . . ?
C78 C76 H76C 109.5 . . ?
H77A C77 H77B 109.5 . . ?
H77A C77 H77C 109.5 . . ?
H77B C77 H77C 109.5 . . ?
C78 C77 H77A 109.5 . . ?
C78 C77 H77B 109.5 . . ?
C78 C77 H77C 109.5 . . ?
C75 C78 C79 111.6(3) . . ?
C76 C78 C75 108.0(4) . . ?
C76 C78 C77 108.2(4) . . ?
C76 C78 C79 110.5(3) . . ?
C77 C78 C75 109.0(4) . . ?
C77 C78 C79 109.4(3) . . ?
C80 C79 C78 121.4(3) . . ?
C85 C79 C78 122.0(3) . . ?
C85 C79 C80 116.6(3) . . ?
C79 C80 H80 118.7 . . ?
C82 C80 C79 122.6(3) . . ?
C82 C80 H80 118.7 . . ?
C69 C81 H81A 109.1 . . ?
C69 C81 H81B 109.1 . . ?
C69 C81 C82 112.3(3) . . ?
H81A C81 H81B 107.9 . . ?
C82 C81 H81A 109.1 . . ?
C82 C81 H81B 109.1 . . ?
C80 C82 C81 118.7(3) . . ?
C80 C82 C83 118.9(3) . . ?
C83 C82 C81 122.4(3) . . ?
O24 C83 C82 119.2(3) . . ?
O24 C83 C84 120.2(3) . . ?
C82 C83 C84 120.3(3) . . ?
C83 C84 C86 122.7(3) . . ?
C85 C84 C83 118.3(3) . . ?
C85 C84 C86 119.0(3) . . ?
C79 C85 H85 118.3 . . ?
C84 C85 C79 123.3(3) . . ?
C84 C85 H85 118.3 . . ?
O20 C87 C019 119.4(3) . . ?
O20 C87 C88 119.3(3) . . ?
C88 C87 C019 121.3(3) . . ?
C87 C88 C89 120.3(3) . . ?
C87 C88 C90 118.9(3) . . ?
C90 C88 C89 120.8(3) . . ?
C88 C89 C148 114.9(3) . . ?
C88 C90 H90 119.1 . . ?
C91 C90 C88 121.9(3) . . ?
C91 C90 H90 119.1 . . ?
C90 C91 C030 118.8(3) . . ?
C90 C91 C92 117.9(3) . . ?
C92 C91 C030 123.3(3) . . ?
C019 C92 H92 119.1 . . ?
C91 C92 C019 121.9(3) . . ?
C91 C92 H92 119.1 . . ?
C030 C93 H93A 109.5 . . ?
C030 C93 H93B 109.5 . . ?
C030 C93 H93C 109.5 . . ?
H93A C93 H93B 109.5 . . ?
H93A C93 H93C 109.5 . . ?
H93B C93 H93C 109.5 . . ?
C030 C95 H95A 109.5 . . ?
C030 C95 H95B 109.5 . . ?
C030 C95 H95C 109.5 . . ?
H95A C95 H95B 109.5 . . ?
H95A C95 H95C 109.5 . . ?
H95B C95 H95C 109.5 . . ?
C030 C96 H96A 109.5 . . ?
C030 C96 H96B 109.5 . . ?
C030 C96 H96C 109.5 . . ?
H96A C96 H96B 109.5 . . ?
H96A C96 H96C 109.5 . . ?
H96B C96 H96C 109.5 . . ?
H97A C97 H97B 109.5 . . ?
H97A C97 H97C 109.5 . . ?
H97B C97 H97C 109.5 . . ?
C98 C97 H97A 109.5 . . ?
C98 C97 H97B 109.5 . . ?
C98 C97 H97C 109.5 . . ?
C02B C98 C100 105.9(4) . . ?
C97 C98 C02B 110.8(3) . . ?
C97 C98 C99 111.7(5) . . ?
C97 C98 C100 108.3(5) . . ?
C99 C98 C02B 111.1(3) . . ?
C99 C98 C100 108.8(4) . . ?
C98 C99 H99A 109.5 . . ?
C98 C99 H99B 109.5 . . ?
C98 C99 H99C 109.5 . . ?
H99A C99 H99B 109.5 . . ?
H99A C99 H99C 109.5 . . ?
H99B C99 H99C 109.5 . . ?
C98 C100 H10A 109.5 . . ?
C98 C100 H10B 109.5 . . ?
C98 C100 H10C 109.5 . . ?
H10A C100 H10B 109.5 . . ?
H10A C100 H10C 109.5 . . ?
H10B C100 H10C 109.5 . . ?
O2 C101 O4 120.1(5) . . ?
O2 C101 C102 122.3(5) . . ?
O4 C101 C102 117.5(5) . . ?
C101 C102 C103 108.5(6) . . ?
C104 C102 C101 112.4(5) . . ?
C104 C102 C103 107.5(6) . . ?
C104 C102 C105 114.5(7) . . ?
C105 C102 C101 105.1(6) . . ?
C105 C102 C103 108.6(7) . . ?
C102 C103 H10D 109.5 . . ?
C102 C103 H10E 109.5 . . ?
C102 C103 H10F 109.5 . . ?
H10D C103 H10E 109.5 . . ?
H10D C103 H10F 109.5 . . ?
H10E C103 H10F 109.5 . . ?
C102 C104 H10G 109.5 . . ?
C102 C104 H10H 109.5 . . ?
C102 C104 H10I 109.5 . . ?
H10G C104 H10H 109.5 . . ?
H10G C104 H10I 109.5 . . ?
H10H C104 H10I 109.5 . . ?
C102 C105 H10J 109.5 . . ?
C102 C105 H10K 109.5 . . ?
C102 C105 H10L 109.5 . . ?
H10J C105 H10K 109.5 . . ?
H10J C105 H10L 109.5 . . ?
H10K C105 H10L 109.5 . . ?
O11 C109 C8 118.5(3) . . ?
O12 C109 O11 123.0(3) . . ?
O12 C109 C8 118.5(3) . . ?
C8 C9 H9A 109.5 . . ?
C8 C9 H9B 109.5 . . ?
C8 C9 H9C 109.5 . . ?
H9A C9 H9B 109.5 . . ?
H9A C9 H9C 109.5 . . ?
H9B C9 H9C 109.5 . . ?
C8 C11 H11D 109.5 . . ?
C8 C11 H11E 109.5 . . ?
C8 C11 H11F 109.5 . . ?
H11D C11 H11E 109.5 . . ?
H11D C11 H11F 109.5 . . ?
H11E C11 H11F 109.5 . . ?
C8 C13 H13A 109.5 . . ?
C8 C13 H13B 109.5 . . ?
C8 C13 H13C 109.5 . . ?
H13A C13 H13B 109.5 . . ?
H13A C13 H13C 109.5 . . ?
H13B C13 H13C 109.5 . . ?
C8 C12 H12A 109.5 . . ?
C8 C12 H12B 109.5 . . ?
C8 C12 H12C 109.5 . . ?
H12A C12 H12B 109.5 . . ?
H12A C12 H12C 109.5 . . ?
H12B C12 H12C 109.5 . . ?
C8 C14 H14J 109.5 . . ?
C8 C14 H14K 109.5 . . ?
C8 C14 H14L 109.5 . . ?
H14J C14 H14K 109.5 . . ?
H14J C14 H14L 109.5 . . ?
H14K C14 H14L 109.5 . . ?
C8 C10 H10M 109.5 . . ?
C8 C10 H10N 109.5 . . ?
C8 C10 H10O 109.5 . . ?
H10M C10 H10N 109.5 . . ?
H10M C10 H10O 109.5 . . ?
H10N C10 H10O 109.5 . . ?
H11G C113 H11H 109.5 . . ?
H11G C113 H11I 109.5 . . ?
H11H C113 H11I 109.5 . . ?
C116 C113 H11G 109.5 . . ?
C116 C113 H11H 109.5 . . ?
C116 C113 H11I 109.5 . . ?
H11J C114 H11K 109.5 . . ?
H11J C114 H11L 109.5 . . ?
H11K C114 H11L 109.5 . . ?
C116 C114 H11J 109.5 . . ?
C116 C114 H11K 109.5 . . ?
C116 C114 H11L 109.5 . . ?
H11M C115 H11N 109.5 . . ?
H11M C115 H11O 109.5 . . ?
H11N C115 H11O 109.5 . . ?
C116 C115 H11M 109.5 . . ?
C116 C115 H11N 109.5 . . ?
C116 C115 H11O 109.5 . . ?
C113 C116 C115 106.8(6) . . ?
C113 C116 C118 110.8(4) . . ?
C114 C116 C113 110.6(5) . . ?
C114 C116 C115 108.7(5) . . ?
C114 C116 C118 110.2(4) . . ?
C115 C116 C118 109.7(4) . . ?
C118 C117 H117 118.7 . . ?
C118 C117 C120 122.6(3) . . ?
C120 C117 H117 118.7 . . ?
C117 C118 C116 123.0(3) . . ?
C117 C118 C123 117.3(3) . . ?
C123 C118 C116 119.6(3) . . ?
C117 C120 C121 120.0(3) . . ?
C122 C120 C117 118.5(3) . . ?
C122 C120 C121 121.3(3) . . ?
C46 C121 C120 118.0(3) . . ?
C46 C121 H12D 107.8 . . ?
C46 C121 H12E 107.8 . . ?
C120 C121 H12D 107.8 . . ?
C120 C121 H12E 107.8 . . ?
H12D C121 H12E 107.1 . . ?
O15 C122 C120 120.5(3) . . ?
O15 C122 C124 118.9(3) . . ?
C120 C122 C124 120.6(3) . . ?
C118 C123 H123 119.0 . . ?
C124 C123 C118 121.9(3) . . ?
C124 C123 H123 119.0 . . ?
C122 C124 C125 119.7(3) . . ?
C123 C124 C122 118.9(3) . . ?
C123 C124 C125 121.4(3) . . ?
C124 C125 H12F 108.6 . . ?
C124 C125 H12G 108.6 . . ?
H12F C125 H12G 107.6 . . ?
C135 C125 C124 114.5(3) . . ?
C135 C125 H12F 108.6 . . ?
C135 C125 H12G 108.6 . . ?
C127 C126 C128 110.0(6) . . ?
C127 C126 C129 109.3(6) . . ?
C127 C126 C130 110.1(4) . . ?
C128 C126 C130 107.9(5) . . ?
C129 C126 C128 107.7(6) . . ?
C129 C126 C130 111.9(4) . . ?
C126 C127 H12H 109.5 . . ?
C126 C127 H12I 109.5 . . ?
C126 C127 H12J 109.5 . . ?
H12H C127 H12I 109.5 . . ?
H12H C127 H12J 109.5 . . ?
H12I C127 H12J 109.5 . . ?
C126 C128 H12K 109.5 . . ?
C126 C128 H12L 109.5 . . ?
C126 C128 H12M 109.5 . . ?
H12K C128 H12L 109.5 . . ?
H12K C128 H12M 109.5 . . ?
H12L C128 H12M 109.5 . . ?
C126 C129 H12N 109.5 . . ?
C126 C129 H12O 109.5 . . ?
C126 C129 H12P 109.5 . . ?
H12N C129 H12O 109.5 . . ?
H12N C129 H12P 109.5 . . ?
H12O C129 H12P 109.5 . . ?
C131 C130 C126 120.1(4) . . ?
C131 C130 C133 117.1(3) . . ?
C133 C130 C126 122.8(4) . . ?
C130 C131 H131 118.7 . . ?
C132 C131 C130 122.6(3) . . ?
C132 C131 H131 118.7 . . ?
C131 C132 C02C 123.3(3) . . ?
C131 C132 C147 118.4(3) . . ?
C147 C132 C02C 118.2(3) . . ?
C130 C133 H133 118.7 . . ?
C148 C133 C130 122.7(3) . . ?
C148 C133 H133 118.7 . . ?
O18 C134 C135 120.7(3) . . ?
O18 C134 C139 118.2(3) . . ?
C139 C134 C135 121.0(3) . . ?
C134 C135 C125 122.6(3) . . ?
C134 C135 C136 117.5(3) . . ?
C136 C135 C125 119.7(3) . . ?
C135 C136 H136 118.6 . . ?
C137 C136 C135 122.8(3) . . ?
C137 C136 H136 118.6 . . ?
C136 C137 C15 122.0(3) . . ?
C136 C137 C138 118.0(3) . . ?
C138 C137 C15 119.8(3) . . ?
C137 C138 H138 119.1 . . ?
C139 C138 C137 121.7(3) . . ?
C139 C138 H138 119.1 . . ?
C134 C139 C140 119.1(3) . . ?
C138 C139 C134 118.8(3) . . ?
C138 C139 C140 122.0(3) . . ?
C65 C140 C139 115.3(3) . . ?
C65 C140 H14M 108.4 . . ?
C65 C140 H14N 108.4 . . ?
C139 C140 H14M 108.4 . . ?
C139 C140 H14N 108.4 . . ?
H14M C140 H14N 107.5 . . ?
C15 C17 H17A 109.5 . . ?
C15 C17 H17B 109.5 . . ?
C15 C17 H17C 109.5 . . ?
H17A C17 H17B 109.5 . . ?
H17A C17 H17C 109.5 . . ?
H17B C17 H17C 109.5 . . ?
C15 C19 H19A 109.5 . . ?
C15 C19 H19B 109.5 . . ?
C15 C19 H19C 109.5 . . ?
H19A C19 H19B 109.5 . . ?
H19A C19 H19C 109.5 . . ?
H19B C19 H19C 109.5 . . ?
C15 C21 H21A 109.5 . . ?
C15 C21 H21B 109.5 . . ?
C15 C21 H21C 109.5 . . ?
H21A C21 H21B 109.5 . . ?
H21A C21 H21C 109.5 . . ?
H21B C21 H21C 109.5 . . ?
C15 C20 H20A 109.5 . . ?
C15 C20 H20B 109.5 . . ?
C15 C20 H20C 109.5 . . ?
H20A C20 H20B 109.5 . . ?
H20A C20 H20C 109.5 . . ?
H20B C20 H20C 109.5 . . ?
C15 C18 H18A 109.5 . . ?
C15 C18 H18B 109.5 . . ?
C15 C18 H18C 109.5 . . ?
H18A C18 H18B 109.5 . . ?
H18A C18 H18C 109.5 . . ?
H18B C18 H18C 109.5 . . ?
C15 C16 H16A 109.5 . . ?
C15 C16 H16B 109.5 . . ?
C15 C16 H16C 109.5 . . ?
H16A C16 H16B 109.5 . . ?
H16A C16 H16C 109.5 . . ?
H16B C16 H16C 109.5 . . ?
O21 C147 C132 117.4(3) . . ?
O21 C147 C148 121.7(3) . . ?
C148 C147 C132 120.9(3) . . ?
C133 C148 C89 120.1(3) . . ?
C147 C148 C89 121.7(3) . . ?
C147 C148 C133 118.1(3) . . ?
H14O C149 H14P 109.5 . . ?
H14O C149 H14Q 109.5 . . ?
H14P C149 H14Q 109.5 . . ?
C150 C149 H14O 109.5 . . ?
C150 C149 H14P 109.5 . . ?
C150 C149 H14Q 109.5 . . ?
O5 C150 C149 108.2(4) . . ?
O5 C150 H150 108.6 . . ?
O5 C150 C151 109.4(4) . . ?
C149 C150 H150 108.6 . . ?
C149 C150 C151 113.4(4) . . ?
C151 C150 H150 108.6 . . ?
C150 C151 H15S 109.5 . . ?
C150 C151 H15T 109.5 . . ?
C150 C151 H15U 109.5 . . ?
H15S C151 H15T 109.5 . . ?
H15S C151 H15U 109.5 . . ?
H15T C151 H15U 109.5 . . ?
C33 C34 H34A 109.5 . . ?
C33 C34 H34B 109.5 . . ?
C33 C34 H34C 109.5 . . ?
H34A C34 H34B 109.5 . . ?
H34A C34 H34C 109.5 . . ?
H34B C34 H34C 109.5 . . ?
C33 C35 H35A 109.5 . . ?
C33 C35 H35B 109.5 . . ?
C33 C35 H35C 109.5 . . ?
H35A C35 H35B 109.5 . . ?
H35A C35 H35C 109.5 . . ?
H35B C35 H35C 109.5 . . ?
C33 C36 H36A 109.5 . . ?
C33 C36 H36B 109.5 . . ?
C33 C36 H36C 109.5 . . ?
H36A C36 H36B 109.5 . . ?
H36A C36 H36C 109.5 . . ?
H36B C36 H36C 109.5 . . ?
C22 C23 H23A 109.5 . . ?
C22 C23 H23B 109.5 . . ?
C22 C23 H23C 109.5 . . ?
H23A C23 H23B 109.5 . . ?
H23A C23 H23C 109.5 . . ?
H23B C23 H23C 109.5 . . ?
C22 C25 H25A 109.5 . . ?
C22 C25 H25B 109.5 . . ?
C22 C25 H25C 109.5 . . ?
H25A C25 H25B 109.5 . . ?
H25A C25 H25C 109.5 . . ?
H25B C25 H25C 109.5 . . ?
C22 C27 H27A 109.5 . . ?
C22 C27 H27B 109.5 . . ?
C22 C27 H27C 109.5 . . ?
H27A C27 H27B 109.5 . . ?
H27A C27 H27C 109.5 . . ?
H27B C27 H27C 109.5 . . ?
C22 C28 H28A 109.5 . . ?
C22 C28 H28B 109.5 . . ?
C22 C28 H28C 109.5 . . ?
H28A C28 H28B 109.5 . . ?
H28A C28 H28C 109.5 . . ?
H28B C28 H28C 109.5 . . ?
C22 C24 H24A 109.5 . . ?
C22 C24 H24B 109.5 . . ?
C22 C24 H24C 109.5 . . ?
H24A C24 H24B 109.5 . . ?
H24A C24 H24C 109.5 . . ?
H24B C24 H24C 109.5 . . ?
C22 C26 H26A 109.5 . . ?
C22 C26 H26B 109.5 . . ?
C22 C26 H26C 109.5 . . ?
H26A C26 H26B 109.5 . . ?
H26A C26 H26C 109.5 . . ?
H26B C26 H26C 109.5 . . ?
C019 C86 C84 115.8(3) . . ?
C019 C86 H86A 108.3 . . ?
C019 C86 H86B 108.3 . . ?
C84 C86 H86A 108.3 . . ?
C84 C86 H86B 108.3 . . ?
H86A C86 H86B 107.4 . . ?
O34 C107 H107 106.3 . . ?
O34 C107 C108 112.9(15) . . ?
O34 C107 C106 98.1(17) . . ?
C108 C107 H107 106.3 . . ?
C106 C107 H107 106.3 . . ?
C106 C107 C108 125.5(19) . . ?
C107 C108 H10P 109.5 . . ?
C107 C108 H10Q 109.5 . . ?
C107 C108 H10R 109.5 . . ?
H10P C108 H10Q 109.5 . . ?
H10P C108 H10R 109.5 . . ?
H10Q C108 H10R 109.5 . . ?
C107 C106 H10S 109.5 . . ?
C107 C106 H10T 109.5 . . ?
C107 C106 H10U 109.5 . . ?
H10S C106 H10T 109.5 . . ?
H10S C106 H10U 109.5 . . ?
H10T C106 H10U 109.5 . . ?
O34 C119 H119 112.5 . . ?
O34 C119 C43 107.9(15) . . ?
C43 C119 H119 112.5 . . ?
C44 C119 O34 99.2(14) . . ?
C44 C119 H119 112.5 . . ?
C44 C119 C43 111.6(15) . . ?
C119 C43 H43A 109.5 . . ?
C119 C43 H43B 109.5 . . ?
C119 C43 H43C 109.5 . . ?
H43A C43 H43B 109.5 . . ?
H43A C43 H43C 109.5 . . ?
H43B C43 H43C 109.5 . . ?
C119 C44 H44A 109.5 . . ?
C119 C44 H44B 109.5 . . ?
C119 C44 H44C 109.5 . . ?
H44A C44 H44B 109.5 . . ?
H44A C44 H44C 109.5 . . ?
H44B C44 H44C 109.5 . . ?
C160 O161 H161 109.5 . . ?
C163 O161 H16D 109.5 . . ?
H16E C162 H16F 109.5 . . ?
H16E C162 H16G 109.5 . . ?
H16F C162 H16G 109.5 . . ?
H16H C162 H16I 109.5 . . ?
H16H C162 H16J 109.5 . . ?
H16I C162 H16J 109.5 . . ?
C160 C162 H16E 109.5 . . ?
C160 C162 H16F 109.5 . . ?
C160 C162 H16G 109.5 . . ?
C163 C162 H16H 109.5 . . ?
C163 C162 H16I 109.5 . . ?
C163 C162 H16J 109.5 . . ?
O161 C160 C162 107.3(19) . . ?
O161 C160 H160 110.4 . . ?
O161 C160 C1 108.0(17) . . ?
C162 C160 H160 110.4 . . ?
C1 C160 C162 110.4(18) . . ?
C1 C160 H160 110.4 . . ?
C160 C1 H1AA 109.5 . . ?
C160 C1 H1AB 109.5 . . ?
C160 C1 H1AC 109.5 . . ?
H1AA C1 H1AB 109.5 . . ?
H1AA C1 H1AC 109.5 . . ?
H1AB C1 H1AC 109.5 . . ?
H1BD C1 H1BE 109.5 . . ?
H1BD C1 H1BF 109.5 . . ?
H1BE C1 H1BF 109.5 . . ?
C163 C1 H1BD 109.5 . . ?
C163 C1 H1BE 109.5 . . ?
C163 C1 H1BF 109.5 . . ?
O161 C163 C162 116.9(16) . . ?
O161 C163 C1 113.5(15) . . ?
O161 C163 H163 103.4 . . ?
C162 C163 H163 103.4 . . ?
C1 C163 C162 114.1(15) . . ?
C1 C163 H163 103.4 . . ?

loop_
_geom_bond_atom_site_label_1
_geom_bond_atom_site_label_2
_geom_bond_distance
_geom_bond_site_symmetry_2
_geom_bond_publ_flag
Ti1 Ti2 3.3723(9) . ?
Ti1 O29 1.895(3) . ?
Ti1 O30 2.095(3) . ?
Ti1 O31 2.077(3) . ?
Ti1 O32 1.794(3) . ?
Ti1 O33 1.822(4) . ?
Ti1 O34 2.070(4) . ?
Ti2 O24 1.933(2) . ?
Ti2 O25 2.081(3) . ?
Ti2 O26 2.003(3) . ?
Ti2 O27 2.016(3) . ?
Ti2 O28 2.037(3) . ?
Ti2 O29 1.733(2) . ?
Ti3 O19 1.799(2) . ?
Ti3 O20 1.827(2) . ?
Ti3 O21 1.823(2) . ?
Ti3 O22 2.046(2) . ?
Ti3 O23 2.049(2) . ?
Ti3 O24 2.296(2) . ?
Ti4 O12 2.063(2) . ?
Ti4 O13 2.277(2) . ?
Ti4 O15 1.839(2) . ?
Ti4 O16 2.042(2) . ?
Ti4 O17 1.795(2) . ?
Ti4 O18 1.820(2) . ?
Ti5 Ti6 3.3744(8) . ?
Ti5 O7 1.744(2) . ?
Ti5 O9 2.009(2) . ?
Ti5 O10 2.051(3) . ?
Ti5 O11 1.978(3) . ?
Ti5 O13 1.942(2) . ?
Ti5 O14 2.053(3) . ?
Ti6 O3 2.093(3) . ?
Ti6 O4 1.892(3) . ?
Ti6 O5 1.748(3) . ?
Ti6 O6 2.082(3) . ?
Ti6 O7 1.881(2) . ?
Ti6 O8 2.066(3) . ?
O2 C101 1.267(7) . ?
O3 C61 1.460(5) . ?
O4 C101 1.272(6) . ?
O5 C150 1.417(5) . ?
O6 C64 1.256(5) . ?
O8 C56 1.267(4) . ?
O9 C56 1.272(4) . ?
O10 C64 1.266(4) . ?
O11 C109 1.269(4) . ?
O12 C109 1.241(4) . ?
O13 C45 1.389(4) . ?
O14 C02B 1.258(4) . ?
O15 C122 1.350(4) . ?
O16 C02B 1.239(4) . ?
O17 C39 1.350(4) . ?
O18 C134 1.359(4) . ?
O19 C70 1.335(4) . ?
O20 C87 1.352(4) . ?
O21 C147 1.355(4) . ?
O22 C157 1.248(4) . ?
O23 C32 1.249(4) . ?
O24 C83 1.390(4) . ?
O25 C157 1.249(4) . ?
O26 C32 1.259(4) . ?
O27 C141 1.279(5) . ?
O28 C111 1.260(5) . ?
O30 C141 1.260(5) . ?
O31 C111 1.255(5) . ?
O32 C143 1.343(9) . ?
O33 C145 1.496(10) . ?
O34 C107 1.34(2) . ?
O34 C119 1.61(2) . ?
C02B C98 1.519(5) . ?
C02C H02A 0.9700 . ?
C02C H02B 0.9700 . ?
C02C C40 1.506(4) . ?
C02C C132 1.507(5) . ?
C8 C109 1.518(5) . ?
C8 C9 1.514(5) . ?
C8 C11 1.502(6) . ?
C8 C13 1.522(6) . ?
C8 C12 1.512(8) . ?
C8 C14 1.508(9) . ?
C8 C10 1.516(8) . ?
C15 C137 1.540(5) . ?
C15 C17 1.524(8) . ?
C15 C19 1.521(8) . ?
C15 C21 1.535(8) . ?
C15 C20 1.523(6) . ?
C15 C18 1.535(6) . ?
C15 C16 1.524(7) . ?
C154 H15A 0.9600 . ?
C154 H15B 0.9600 . ?
C154 H15C 0.9600 . ?
C154 C155 1.534(7) . ?
C155 C110 1.521(7) . ?
C155 C153 1.514(7) . ?
C155 C111 1.521(6) . ?
C110 H11A 0.9600 . ?
C110 H11B 0.9600 . ?
C110 H11C 0.9600 . ?
C153 H15D 0.9600 . ?
C153 H15E 0.9600 . ?
C153 H15F 0.9600 . ?
C94 H94A 0.9600 . ?
C94 H94B 0.9600 . ?
C94 H94C 0.9600 . ?
C94 C112 1.545(7) . ?
C3 H3A 0.9600 . ?
C3 H3B 0.9600 . ?
C3 H3C 0.9600 . ?
C3 C161 1.508(7) . ?
C5 H5A 0.9600 . ?
C5 H5B 0.9600 . ?
C5 H5C 0.9600 . ?
C5 C161 1.509(8) . ?
C7 H7A 0.9600 . ?
C7 H7B 0.9600 . ?
C7 H7C 0.9600 . ?
C7 C161 1.534(8) . ?
C6 H6A 0.9600 . ?
C6 H6B 0.9600 . ?
C6 H6C 0.9600 . ?
C6 C161 1.510(7) . ?
C4 H4A 0.9600 . ?
C4 H4B 0.9600 . ?
C4 H4C 0.9600 . ?
C4 C161 1.538(7) . ?
C2 H2A 0.9600 . ?
C2 H2B 0.9600 . ?
C2 H2C 0.9600 . ?
C2 C161 1.508(7) . ?
C112 C152 1.524(7) . ?
C112 C156 1.510(7) . ?
C112 C141 1.521(6) . ?
C152 H15G 0.9600 . ?
C152 H15H 0.9600 . ?
C152 H15I 0.9600 . ?
C156 H15J 0.9600 . ?
C156 H15K 0.9600 . ?
C156 H15L 0.9600 . ?
C142 H14A 0.9600 . ?
C142 H14B 0.9600 . ?
C142 H14C 0.9600 . ?
C142 C143 1.388(9) . ?
C143 C144 1.380(10) . ?
C144 H14D 0.9600 . ?
C144 H14E 0.9600 . ?
C144 H14F 0.9600 . ?
C019 C87 1.394(4) . ?
C019 C92 1.408(5) . ?
C019 C86 1.505(5) . ?
C145 H145 0.9800 . ?
C145 C146 1.349(12) . ?
C145 C29 1.426(12) . ?
C146 H14G 0.9600 . ?
C146 H14H 0.9600 . ?
C146 H14I 0.9600 . ?
C29 H29A 0.9600 . ?
C29 H29B 0.9600 . ?
C29 H29C 0.9600 . ?
C157 C30 1.529(5) . ?
C159 H15M 0.9600 . ?
C159 H15N 0.9600 . ?
C159 H15O 0.9600 . ?
C159 C30 1.517(6) . ?
C30 C158 1.514(6) . ?
C30 C31 1.521(7) . ?
C158 H15P 0.9600 . ?
C158 H15Q 0.9600 . ?
C158 H15R 0.9600 . ?
C31 H31A 0.9600 . ?
C31 H31B 0.9600 . ?
C31 H31C 0.9600 . ?
C22 C32 1.528(5) . ?
C22 C23 1.501(7) . ?
C22 C25 1.504(7) . ?
C22 C27 1.494(7) . ?
C22 C28 1.499(7) . ?
C22 C24 1.486(7) . ?
C22 C26 1.508(8) . ?
C030 C91 1.541(5) . ?
C030 C93 1.538(6) . ?
C030 C95 1.504(6) . ?
C030 C96 1.516(5) . ?
C33 C42 1.528(6) . ?
C33 C34 1.587(11) . ?
C33 C35 1.483(7) . ?
C33 C36 1.477(9) . ?
C37 H37 0.9300 . ?
C37 C38 1.379(5) . ?
C37 C42 1.397(5) . ?
C161 C64 1.545(5) . ?
C38 C39 1.405(4) . ?
C38 C50 1.518(4) . ?
C39 C40 1.399(4) . ?
C40 C41 1.385(5) . ?
C41 H41 0.9300 . ?
C41 C42 1.399(5) . ?
C45 C46 1.400(5) . ?
C45 C49 1.398(5) . ?
C46 C47 1.386(5) . ?
C46 C121 1.513(5) . ?
C47 H47 0.9300 . ?
C47 C51 1.392(5) . ?
C48 H48 0.9300 . ?
C48 C49 1.391(5) . ?
C48 C51 1.386(5) . ?
C49 C50 1.521(4) . ?
C50 H50A 0.9700 . ?
C50 H50B 0.9700 . ?
C51 C52 1.543(5) . ?
C52 C53 1.520(6) . ?
C52 C54 1.530(5) . ?
C52 C55 1.534(6) . ?
C53 H53A 0.9600 . ?
C53 H53B 0.9600 . ?
C53 H53C 0.9600 . ?
C54 H54A 0.9600 . ?
C54 H54B 0.9600 . ?
C54 H54C 0.9600 . ?
C55 H55A 0.9600 . ?
C55 H55B 0.9600 . ?
C55 H55C 0.9600 . ?
C56 C58 1.524(5) . ?
C57 H57A 0.9600 . ?
C57 H57B 0.9600 . ?
C57 H57C 0.9600 . ?
C57 C58 1.523(7) . ?
C58 C59 1.525(6) . ?
C58 C60 1.515(6) . ?
C59 H59A 0.9600 . ?
C59 H59B 0.9600 . ?
C59 H59C 0.9600 . ?
C60 H60A 0.9600 . ?
C60 H60B 0.9600 . ?
C60 H60C 0.9600 . ?
C61 H61 0.9800 . ?
C61 C62 1.492(6) . ?
C61 C63 1.508(6) . ?
C62 H62A 0.9600 . ?
C62 H62B 0.9600 . ?
C62 H62C 0.9600 . ?
C63 H63A 0.9600 . ?
C63 H63B 0.9600 . ?
C63 H63C 0.9600 . ?
C65 C66 1.393(5) . ?
C65 C70 1.400(4) . ?
C65 C140 1.502(4) . ?
C66 H66 0.9300 . ?
C66 C67 1.395(5) . ?
C67 C68 1.395(4) . ?
C67 C71 1.527(5) . ?
C68 H68 0.9300 . ?
C68 C69 1.377(4) . ?
C69 C70 1.407(4) . ?
C69 C81 1.508(4) . ?
C71 C72 1.527(5) . ?
C71 C73 1.548(6) . ?
C71 C74 1.515(6) . ?
C72 H72A 0.9600 . ?
C72 H72B 0.9600 . ?
C72 H72C 0.9600 . ?
C73 H73A 0.9600 . ?
C73 H73B 0.9600 . ?
C73 H73C 0.9600 . ?
C74 H74A 0.9600 . ?
C74 H74B 0.9600 . ?
C74 H74C 0.9600 . ?
C75 H75A 0.9600 . ?
C75 H75B 0.9600 . ?
C75 H75C 0.9600 . ?
C75 C78 1.535(6) . ?
C76 H76A 0.9600 . ?
C76 H76B 0.9600 . ?
C76 H76C 0.9600 . ?
C76 C78 1.524(6) . ?
C77 H77A 0.9600 . ?
C77 H77B 0.9600 . ?
C77 H77C 0.9600 . ?
C77 C78 1.532(5) . ?
C78 C79 1.536(5) . ?
C79 C80 1.395(5) . ?
C79 C85 1.394(5) . ?
C80 H80 0.9300 . ?
C80 C82 1.395(5) . ?
C81 H81A 0.9700 . ?
C81 H81B 0.9700 . ?
C81 C82 1.520(4) . ?
C82 C83 1.398(4) . ?
C83 C84 1.410(4) . ?
C84 C85 1.387(5) . ?
C84 C86 1.522(4) . ?
C85 H85 0.9300 . ?
C87 C88 1.392(5) . ?
C88 C89 1.518(4) . ?
C88 C90 1.395(5) . ?
C89 C148 1.521(5) . ?
C90 H90 0.9300 . ?
C90 C91 1.391(5) . ?
C91 C92 1.397(5) . ?
C92 H92 0.9300 . ?
C93 H93A 0.9600 . ?
C93 H93B 0.9600 . ?
C93 H93C 0.9600 . ?
C95 H95A 0.9600 . ?
C95 H95B 0.9600 . ?
C95 H95C 0.9600 . ?
C96 H96A 0.9600 . ?
C96 H96B 0.9600 . ?
C96 H96C 0.9600 . ?
C97 H97A 0.9600 . ?
C97 H97B 0.9600 . ?
C97 H97C 0.9600 . ?
C97 C98 1.502(5) . ?
C98 C99 1.508(5) . ?
C98 C100 1.526(6) . ?
C99 H99A 0.9600 . ?
C99 H99B 0.9600 . ?
C99 H99C 0.9600 . ?
C100 H10A 0.9600 . ?
C100 H10B 0.9600 . ?
C100 H10C 0.9600 . ?
C101 C102 1.492(7) . ?
C102 C103 1.525(9) . ?
C102 C104 1.475(8) . ?
C102 C105 1.484(8) . ?
C103 H10D 0.9600 . ?
C103 H10E 0.9600 . ?
C103 H10F 0.9600 . ?
C104 H10G 0.9600 . ?
C104 H10H 0.9600 . ?
C104 H10I 0.9600 . ?
C105 H10J 0.9600 . ?
C105 H10K 0.9600 . ?
C105 H10L 0.9600 . ?
C9 H9A 0.9600 . ?
C9 H9B 0.9600 . ?
C9 H9C 0.9600 . ?
C11 H11D 0.9600 . ?
C11 H11E 0.9600 . ?
C11 H11F 0.9600 . ?
C13 H13A 0.9600 . ?
C13 H13B 0.9600 . ?
C13 H13C 0.9600 . ?
C12 H12A 0.9600 . ?
C12 H12B 0.9600 . ?
C12 H12C 0.9600 . ?
C14 H14J 0.9600 . ?
C14 H14K 0.9600 . ?
C14 H14L 0.9600 . ?
C10 H10M 0.9600 . ?
C10 H10N 0.9600 . ?
C10 H10O 0.9600 . ?
C113 H11G 0.9600 . ?
C113 H11H 0.9600 . ?
C113 H11I 0.9600 . ?
C113 C116 1.505(7) . ?
C114 H11J 0.9600 . ?
C114 H11K 0.9600 . ?
C114 H11L 0.9600 . ?
C114 C116 1.478(8) . ?
C115 H11M 0.9600 . ?
C115 H11N 0.9600 . ?
C115 H11O 0.9600 . ?
C115 C116 1.522(7) . ?
C116 C118 1.540(5) . ?
C117 H117 0.9300 . ?
C117 C118 1.391(5) . ?
C117 C120 1.394(5) . ?
C118 C123 1.399(5) . ?
C120 C121 1.527(5) . ?
C120 C122 1.394(4) . ?
C121 H12D 0.9700 . ?
C121 H12E 0.9700 . ?
C122 C124 1.403(5) . ?
C123 H123 0.9300 . ?
C123 C124 1.391(5) . ?
C124 C125 1.513(4) . ?
C125 H12F 0.9700 . ?
C125 H12G 0.9700 . ?
C125 C135 1.507(5) . ?
C126 C127 1.480(8) . ?
C126 C128 1.540(9) . ?
C126 C129 1.522(8) . ?
C126 C130 1.544(5) . ?
C127 H12H 0.9600 . ?
C127 H12I 0.9600 . ?
C127 H12J 0.9600 . ?
C128 H12K 0.9600 . ?
C128 H12L 0.9600 . ?
C128 H12M 0.9600 . ?
C129 H12N 0.9600 . ?
C129 H12O 0.9600 . ?
C129 H12P 0.9600 . ?
C130 C131 1.388(5) . ?
C130 C133 1.397(5) . ?
C131 H131 0.9300 . ?
C131 C132 1.381(5) . ?
C132 C147 1.407(4) . ?
C133 H133 0.9300 . ?
C133 C148 1.392(5) . ?
C134 C135 1.400(5) . ?
C134 C139 1.398(4) . ?
C135 C136 1.403(5) . ?
C136 H136 0.9300 . ?
C136 C137 1.369(5) . ?
C137 C138 1.396(5) . ?
C138 H138 0.9300 . ?
C138 C139 1.385(5) . ?
C139 C140 1.513(5) . ?
C140 H14M 0.9700 . ?
C140 H14N 0.9700 . ?
C17 H17A 0.9600 . ?
C17 H17B 0.9600 . ?
C17 H17C 0.9600 . ?
C19 H19A 0.9600 . ?
C19 H19B 0.9600 . ?
C19 H19C 0.9600 . ?
C21 H21A 0.9600 . ?
C21 H21B 0.9600 . ?
C21 H21C 0.9600 . ?
C20 H20A 0.9600 . ?
C20 H20B 0.9600 . ?
C20 H20C 0.9600 . ?
C18 H18A 0.9600 . ?
C18 H18B 0.9600 . ?
C18 H18C 0.9600 . ?
C16 H16A 0.9600 . ?
C16 H16B 0.9600 . ?
C16 H16C 0.9600 . ?
C147 C148 1.390(5) . ?
C149 H14O 0.9600 . ?
C149 H14P 0.9600 . ?
C149 H14Q 0.9600 . ?
C149 C150 1.487(6) . ?
C150 H150 0.9800 . ?
C150 C151 1.496(6) . ?
C151 H15S 0.9600 . ?
C151 H15T 0.9600 . ?
C151 H15U 0.9600 . ?
C34 H34A 0.9600 . ?
C34 H34B 0.9600 . ?
C34 H34C 0.9600 . ?
C35 H35A 0.9600 . ?
C35 H35B 0.9600 . ?
C35 H35C 0.9600 . ?
C36 H36A 0.9600 . ?
C36 H36B 0.9600 . ?
C36 H36C 0.9600 . ?
C23 H23A 0.9600 . ?
C23 H23B 0.9600 . ?
C23 H23C 0.9600 . ?
C25 H25A 0.9600 . ?
C25 H25B 0.9600 . ?
C25 H25C 0.9600 . ?
C27 H27A 0.9600 . ?
C27 H27B 0.9600 . ?
C27 H27C 0.9600 . ?
C28 H28A 0.9600 . ?
C28 H28B 0.9600 . ?
C28 H28C 0.9600 . ?
C24 H24A 0.9600 . ?
C24 H24B 0.9600 . ?
C24 H24C 0.9600 . ?
C26 H26A 0.9600 . ?
C26 H26B 0.9600 . ?
C26 H26C 0.9600 . ?
C86 H86A 0.9700 . ?
C86 H86B 0.9700 . ?
C107 H107 0.9800 . ?
C107 C108 1.625(13) . ?
C107 C106 1.621(13) . ?
C108 H10P 0.9600 . ?
C108 H10Q 0.9600 . ?
C108 H10R 0.9600 . ?
C106 H10S 0.9600 . ?
C106 H10T 0.9600 . ?
C106 H10U 0.9600 . ?
C119 H119 0.9800 . ?
C119 C43 1.606(12) . ?
C119 C44 1.595(13) . ?
C43 H43A 0.9600 . ?
C43 H43B 0.9600 . ?
C43 H43C 0.9600 . ?
C44 H44A 0.9600 . ?
C44 H44B 0.9600 . ?
C44 H44C 0.9600 . ?
O161 H161 0.8200 . ?
O161 H16D 0.8200 . ?
O161 C160 1.44(2) . ?
O161 C163 1.337(14) . ?
C162 H16E 0.9600 . ?
C162 H16F 0.9600 . ?
C162 H16G 0.9600 . ?
C162 H16H 0.9600 . ?
C162 H16I 0.9600 . ?
C162 H16J 0.9600 . ?
C162 C160 1.55(3) . ?
C162 C163 1.489(18) . ?
C160 H160 0.9800 . ?
C160 C1 1.48(2) . ?
C1 H1AA 0.9600 . ?
C1 H1AB 0.9600 . ?
C1 H1AC 0.9600 . ?
C1 H1BD 0.9600 . ?
C1 H1BE 0.9600 . ?
C1 H1BF 0.9600 . ?
C1 C163 1.48(2) . ?
C163 H163 0.9800 . ?

loop_
_geom_torsion_atom_site_label_1
_geom_torsion_atom_site_label_2
_geom_torsion_atom_site_label_3
_geom_torsion_atom_site_label_4
_geom_torsion
_geom_torsion_site_symmetry_1
_geom_torsion_site_symmetry_2
_geom_torsion_site_symmetry_3
_geom_torsion_site_symmetry_4
_geom_torsion_publ_flag
Ti1 O30 C141 O27 -11.7(7) . . . . ?
Ti1 O30 C141 C112 172.3(3) . . . . ?
Ti1 O31 C111 O28 -4.5(7) . . . . ?
Ti1 O31 C111 C155 173.2(3) . . . . ?
Ti1 O32 C143 C142 -48(3) . . . . ?
Ti1 O32 C143 C144 100(2) . . . . ?
Ti1 O33 C145 C146 -114.8(9) . . . . ?
Ti1 O33 C145 C29 115.8(8) . . . . ?
Ti1 O34 C107 C108 95.0(17) . . . . ?
Ti1 O34 C107 C106 -130.8(14) . . . . ?
Ti1 O34 C119 C43 114.2(11) . . . . ?
Ti1 O34 C119 C44 -129.4(11) . . . . ?
Ti2 Ti1 O32 C143 3(2) . . . . ?
Ti2 Ti1 O33 C145 22.5(7) . . . . ?
Ti2 O24 C83 C82 105.4(3) . . . . ?
Ti2 O24 C83 C84 -80.3(3) . . . . ?
Ti2 O25 C157 O22 -10.5(7) . . . . ?
Ti2 O25 C157 C30 171.0(3) . . . . ?
Ti2 O26 C32 O23 -8.7(6) . . . . ?
Ti2 O26 C32 C22 171.5(3) . . . . ?
Ti2 O27 C141 O30 -16.4(6) . . . . ?
Ti2 O27 C141 C112 159.7(3) . . . . ?
Ti2 O28 C111 O31 -20.4(7) . . . . ?
Ti2 O28 C111 C155 161.8(3) . . . . ?
Ti3 O20 C87 C019 101.1(4) . . . . ?
Ti3 O20 C87 C88 -78.7(4) . . . . ?
Ti3 O21 C147 C132 -111.9(3) . . . . ?
Ti3 O21 C147 C148 70.0(4) . . . . ?
Ti3 O22 C157 O25 7.9(6) . . . . ?
Ti3 O22 C157 C30 -173.6(3) . . . . ?
Ti3 O23 C32 O26 -4.0(7) . . . . ?
Ti3 O23 C32 C22 175.9(3) . . . . ?
Ti3 O24 C83 C82 -85.4(3) . . . . ?
Ti3 O24 C83 C84 88.9(3) . . . . ?
Ti4 O12 C109 O11 9.6(7) . . . . ?
Ti4 O12 C109 C8 -170.5(3) . . . . ?
Ti4 O13 C45 C46 91.0(3) . . . . ?
Ti4 O13 C45 C49 -84.5(3) . . . . ?
Ti4 O15 C122 C120 98.5(4) . . . . ?
Ti4 O15 C122 C124 -80.1(4) . . . . ?
Ti4 O16 C02B O14 10.0(7) . . . . ?
Ti4 O16 C02B C98 -171.7(3) . . . . ?
Ti4 O18 C134 C135 65.7(5) . . . . ?
Ti4 O18 C134 C139 -115.9(3) . . . . ?
Ti5 Ti6 O4 C101 -108.4(6) . . . . ?
Ti5 Ti6 O5 C150 -46.6(10) . . . . ?
Ti5 O9 C56 O8 -26.3(5) . . . . ?
Ti5 O9 C56 C58 149.7(3) . . . . ?
Ti5 O10 C64 O6 -19.5(6) . . . . ?
Ti5 O10 C64 C161 160.5(3) . . . . ?
Ti5 O11 C109 O12 -14.0(6) . . . . ?
Ti5 O11 C109 C8 166.1(3) . . . . ?
Ti5 O13 C45 C46 -78.6(3) . . . . ?
Ti5 O13 C45 C49 105.9(3) . . . . ?
Ti5 O14 C02B O16 -11.3(7) . . . . ?
Ti5 O14 C02B C98 170.4(3) . . . . ?
Ti6 O3 C61 C62 -108.9(4) . . . . ?
Ti6 O3 C61 C63 126.7(4) . . . . ?
Ti6 O4 C101 O2 -45.7(10) . . . . ?
Ti6 O4 C101 C102 129.9(5) . . . . ?
Ti6 O5 C150 C149 -132.5(9) . . . . ?
Ti6 O5 C150 C151 -8.6(12) . . . . ?
Ti6 O6 C64 O10 6.8(6) . . . . ?
Ti6 O6 C64 C161 -173.3(3) . . . . ?
Ti6 O8 C56 O9 5.0(6) . . . . ?
Ti6 O8 C56 C58 -171.0(3) . . . . ?
O2 C101 C102 C103 36.5(9) . . . . ?
O2 C101 C102 C104 155.3(7) . . . . ?
O2 C101 C102 C105 -79.5(9) . . . . ?
O3 Ti6 O4 C101 95.3(6) . . . . ?
O3 Ti6 O5 C150 107.5(10) . . . . ?
O3 Ti6 O7 Ti5 -9.0(8) . . . . ?
O4 Ti6 O5 C150 -162.1(9) . . . . ?
O4 Ti6 O7 Ti5 -136.6(2) . . . . ?
O4 C101 C102 C103 -139.1(6) . . . . ?
O4 C101 C102 C104 -20.3(9) . . . . ?
O4 C101 C102 C105 104.9(7) . . . . ?
O5 Ti6 O4 C101 5.1(6) . . . . ?
O5 Ti6 O7 Ti5 123.9(2) . . . . ?
O6 Ti6 O4 C101 -179.8(6) . . . . ?
O6 Ti6 O7 Ti5 -50.2(2) . . . . ?
O7 Ti6 O4 C101 -93.4(6) . . . . ?
O7 Ti6 O5 C150 -64.5(10) . . . . ?
O8 Ti6 O4 C101 152.9(6) . . . . ?
O8 Ti6 O5 C150 24.9(10) . . . . ?
O8 Ti6 O7 Ti5 31.3(2) . . . . ?
O8 C56 C58 C57 89.4(5) . . . . ?
O8 C56 C58 C59 -153.9(4) . . . . ?
O8 C56 C58 C60 -31.1(6) . . . . ?
O9 Ti5 O7 Ti6 -42.6(2) . . . . ?
O9 C56 C58 C57 -86.9(5) . . . . ?
O9 C56 C58 C59 29.9(5) . . . . ?
O9 C56 C58 C60 152.7(5) . . . . ?
O10 Ti5 O7 Ti6 44.2(2) . . . . ?
O11 Ti5 O7 Ti6 130.7(2) . . . . ?
O12 Ti4 O15 C122 -14.4(3) . . . . ?
O12 Ti4 O18 C134 26.2(3) . . . . ?
O13 Ti4 O15 C122 -97.8(3) . . . . ?
O13 Ti4 O18 C134 28.6(7) . . . . ?
O13 Ti5 O7 Ti6 -135.32(19) . . . . ?
O13 C45 C46 C47 -177.6(3) . . . . ?
O13 C45 C46 C121 2.5(4) . . . . ?
O13 C45 C49 C48 176.8(3) . . . . ?
O13 C45 C49 C50 -4.4(4) . . . . ?
O14 Ti5 O7 Ti6 14.5(8) . . . . ?
O14 C02B C98 C97 -42.6(6) . . . . ?
O14 C02B C98 C99 -167.5(4) . . . . ?
O14 C02B C98 C100 74.6(5) . . . . ?
O15 Ti4 O18 C134 -60.8(3) . . . . ?
O15 C122 C124 C123 176.1(3) . . . . ?
O15 C122 C124 C125 -3.9(5) . . . . ?
O16 Ti4 O15 C122 -69.0(5) . . . . ?
O16 Ti4 O18 C134 108.9(3) . . . . ?
O16 C02B C98 C97 139.0(5) . . . . ?
O16 C02B C98 C99 14.1(6) . . . . ?
O16 C02B C98 C100 -103.8(5) . . . . ?
O17 Ti4 O15 C122 173.3(3) . . . . ?
O17 Ti4 O18 C134 -162.0(3) . . . . ?
O17 C39 C40 C02C -4.7(5) . . . . ?
O17 C39 C40 C41 175.1(3) . . . . ?
O18 Ti4 O15 C122 71.5(3) . . . . ?
O18 C134 C135 C125 4.1(5) . . . . ?
O18 C134 C135 C136 179.3(3) . . . . ?
O18 C134 C139 C138 -177.3(3) . . . . ?
O18 C134 C139 C140 1.4(4) . . . . ?
O19 Ti3 O20 C87 171.3(3) . . . . ?
O19 Ti3 O21 C147 -165.7(3) . . . . ?
O20 Ti3 O21 C147 -63.9(3) . . . . ?
O20 C87 C88 C89 -1.1(5) . . . . ?
O20 C87 C88 C90 179.4(3) . . . . ?
O21 Ti3 O20 C87 70.5(3) . . . . ?
O21 C147 C148 C89 6.3(5) . . . . ?
O21 C147 C148 C133 -177.4(3) . . . . ?
O22 Ti3 O20 C87 -66.3(6) . . . . ?
O22 Ti3 O21 C147 106.0(3) . . . . ?
O22 C157 C30 C159 14.9(6) . . . . ?
O22 C157 C30 C158 135.2(4) . . . . ?
O22 C157 C30 C31 -106.0(5) . . . . ?
O23 Ti3 O20 C87 -17.2(3) . . . . ?
O23 Ti3 O21 C147 23.1(3) . . . . ?
O24 Ti2 O29 Ti1 -146.2(2) . . . . ?
O24 Ti3 O20 C87 -101.3(3) . . . . ?
O24 C83 C84 C85 -174.4(3) . . . . ?
O24 C83 C84 C86 3.4(4) . . . . ?
O25 Ti2 O29 Ti1 4.3(8) . . . . ?
O25 C157 C30 C159 -166.5(4) . . . . ?
O25 C157 C30 C158 -46.2(5) . . . . ?
O25 C157 C30 C31 72.6(5) . . . . ?
O26 Ti2 O29 Ti1 120.1(2) . . . . ?
O27 Ti2 O29 Ti1 -51.2(2) . . . . ?
O28 Ti2 O29 Ti1 35.5(2) . . . . ?
O29 Ti1 O32 C143 -15(2) . . . . ?
O29 Ti1 O33 C145 37.8(7) . . . . ?
O30 Ti1 O29 Ti2 35.8(2) . . . . ?
O30 Ti1 O32 C143 71(2) . . . . ?
O31 Ti1 O29 Ti2 -47.3(2) . . . . ?
O31 Ti1 O32 C143 111(2) . . . . ?
O31 Ti1 O33 C145 -49.3(7) . . . . ?
O32 Ti1 O29 Ti2 124.0(3) . . . . ?
O32 Ti1 O33 C145 138.1(6) . . . . ?
O33 Ti1 O29 Ti2 -135.8(2) . . . . ?
O33 Ti1 O32 C143 -113(2) . . . . ?
O34 Ti1 O29 Ti2 -7.3(8) . . . . ?
O34 Ti1 O32 C143 155(2) . . . . ?
O34 Ti1 O33 C145 -131.4(7) . . . . ?
C02C C40 C41 C42 -178.5(4) . . . . ?
C02C C132 C147 O21 -2.2(4) . . . . ?
C02C C132 C147 C148 175.9(3) . . . . ?
C15 C137 C138 C139 175.8(3) . . . . ?
C154 C155 C111 O28 -22.6(7) . . . . ?
C154 C155 C111 O31 159.5(5) . . . . ?
C110 C155 C111 O28 -146.8(5) . . . . ?
C110 C155 C111 O31 35.3(6) . . . . ?
C153 C155 C111 O28 94.7(5) . . . . ?
C153 C155 C111 O31 -83.2(5) . . . . ?
C94 C112 C141 O27 -93.4(5) . . . . ?
C94 C112 C141 O30 82.9(5) . . . . ?
C3 C161 C64 O6 -8.3(10) . . . . ?
C3 C161 C64 O10 171.7(9) . . . . ?
C5 C161 C64 O6 118.7(10) . . . . ?
C5 C161 C64 O10 -61.4(10) . . . . ?
C7 C161 C64 O6 -124.8(10) . . . . ?
C7 C161 C64 O10 55.1(10) . . . . ?
C6 C161 C64 O6 176.5(9) . . . . ?
C6 C161 C64 O10 -3.5(10) . . . . ?
C4 C161 C64 O6 59.8(9) . . . . ?
C4 C161 C64 O10 -120.3(8) . . . . ?
C2 C161 C64 O6 -57.4(9) . . . . ?
C2 C161 C64 O10 122.5(8) . . . . ?
C152 C112 C141 O27 22.3(6) . . . . ?
C152 C112 C141 O30 -161.4(4) . . . . ?
C156 C112 C141 O27 147.6(5) . . . . ?
C156 C112 C141 O30 -36.1(6) . . . . ?
C019 C87 C88 C89 179.0(3) . . . . ?
C019 C87 C88 C90 -0.5(5) . . . . ?
C030 C91 C92 C019 177.5(3) . . . . ?
C37 C38 C39 O17 -175.2(3) . . . . ?
C37 C38 C39 C40 5.5(5) . . . . ?
C37 C38 C50 C49 116.1(4) . . . . ?
C38 C37 C42 C33 175.8(5) . . . . ?
C38 C37 C42 C41 -2.4(7) . . . . ?
C38 C39 C40 C02C 174.5(3) . . . . ?
C38 C39 C40 C41 -5.6(5) . . . . ?
C39 C38 C50 C49 -66.6(4) . . . . ?
C39 C40 C41 C42 1.6(6) . . . . ?
C40 C02C C132 C131 17.4(5) . . . . ?
C40 C02C C132 C147 -162.5(3) . . . . ?
C40 C41 C42 C33 -175.9(5) . . . . ?
C40 C41 C42 C37 2.3(7) . . . . ?
C42 C37 C38 C39 -1.4(6) . . . . ?
C42 C37 C38 C50 175.9(4) . . . . ?
C45 C46 C47 C51 1.1(5) . . . . ?
C45 C46 C121 C120 -93.4(4) . . . . ?
C45 C49 C50 C38 111.6(3) . . . . ?
C46 C45 C49 C48 1.3(5) . . . . ?
C46 C45 C49 C50 -179.9(3) . . . . ?
C46 C47 C51 C48 0.7(5) . . . . ?
C46 C47 C51 C52 -180.0(3) . . . . ?
C47 C46 C121 C120 86.7(4) . . . . ?
C47 C51 C52 C53 -76.9(4) . . . . ?
C47 C51 C52 C54 42.9(5) . . . . ?
C47 C51 C52 C55 162.2(3) . . . . ?
C48 C49 C50 C38 -69.6(4) . . . . ?
C48 C51 C52 C53 102.4(4) . . . . ?
C48 C51 C52 C54 -137.8(4) . . . . ?
C48 C51 C52 C55 -18.5(5) . . . . ?
C49 C45 C46 C47 -2.1(4) . . . . ?
C49 C45 C46 C121 178.0(3) . . . . ?
C49 C48 C51 C47 -1.5(5) . . . . ?
C49 C48 C51 C52 179.1(3) . . . . ?
C50 C38 C39 O17 7.3(5) . . . . ?
C50 C38 C39 C40 -171.9(3) . . . . ?
C51 C48 C49 C45 0.6(5) . . . . ?
C51 C48 C49 C50 -178.3(3) . . . . ?
C65 C66 C67 C68 4.5(5) . . . . ?
C65 C66 C67 C71 -172.4(3) . . . . ?
C66 C65 C70 O19 171.9(3) . . . . ?
C66 C65 C70 C69 -6.6(5) . . . . ?
C66 C65 C140 C139 -98.1(4) . . . . ?
C66 C67 C68 C69 -4.9(5) . . . . ?
C66 C67 C71 C72 -5.2(5) . . . . ?
C66 C67 C71 C73 113.6(4) . . . . ?
C66 C67 C71 C74 -127.0(4) . . . . ?
C67 C68 C69 C70 -0.3(5) . . . . ?
C67 C68 C69 C81 -179.4(3) . . . . ?
C68 C67 C71 C72 178.0(4) . . . . ?
C68 C67 C71 C73 -63.1(4) . . . . ?
C68 C67 C71 C74 56.2(4) . . . . ?
C68 C69 C70 O19 -172.2(3) . . . . ?
C68 C69 C70 C65 6.2(5) . . . . ?
C68 C69 C81 C82 108.8(3) . . . . ?
C69 C81 C82 C80 -64.9(4) . . . . ?
C69 C81 C82 C83 112.1(3) . . . . ?
C70 C65 C66 C67 1.1(5) . . . . ?
C70 C65 C140 C139 79.5(4) . . . . ?
C70 C69 C81 C82 -70.3(4) . . . . ?
C71 C67 C68 C69 172.0(3) . . . . ?
C75 C78 C79 C80 25.6(5) . . . . ?
C75 C78 C79 C85 -156.0(4) . . . . ?
C76 C78 C79 C80 145.8(4) . . . . ?
C76 C78 C79 C85 -35.8(5) . . . . ?
C77 C78 C79 C80 -95.1(4) . . . . ?
C77 C78 C79 C85 83.3(4) . . . . ?
C78 C79 C80 C82 179.9(3) . . . . ?
C78 C79 C85 C84 179.6(3) . . . . ?
C79 C80 C82 C81 176.8(3) . . . . ?
C79 C80 C82 C83 -0.4(5) . . . . ?
C80 C79 C85 C84 -2.0(5) . . . . ?
C80 C82 C83 O24 174.0(3) . . . . ?
C80 C82 C83 C84 -0.3(4) . . . . ?
C81 C69 C70 O19 7.0(5) . . . . ?
C81 C69 C70 C65 -174.6(3) . . . . ?
C81 C82 C83 O24 -3.1(4) . . . . ?
C81 C82 C83 C84 -177.3(3) . . . . ?
C82 C83 C84 C85 -0.1(4) . . . . ?
C82 C83 C84 C86 177.7(3) . . . . ?
C83 C84 C85 C79 1.3(5) . . . . ?
C83 C84 C86 C019 -98.7(4) . . . . ?
C85 C79 C80 C82 1.5(5) . . . . ?
C85 C84 C86 C019 79.1(4) . . . . ?
C87 C019 C92 C91 0.1(5) . . . . ?
C87 C019 C86 C84 43.7(4) . . . . ?
C87 C88 C89 C148 90.3(4) . . . . ?
C87 C88 C90 C91 0.7(5) . . . . ?
C88 C89 C148 C133 88.0(4) . . . . ?
C88 C89 C148 C147 -95.7(4) . . . . ?
C88 C90 C91 C030 -178.0(3) . . . . ?
C88 C90 C91 C92 -0.5(5) . . . . ?
C89 C88 C90 C91 -178.8(3) . . . . ?
C90 C88 C89 C148 -90.2(4) . . . . ?
C90 C91 C92 C019 0.1(5) . . . . ?
C92 C019 C87 O20 -179.8(3) . . . . ?
C92 C019 C87 C88 0.1(5) . . . . ?
C92 C019 C86 C84 -140.1(3) . . . . ?
C93 C030 C91 C90 -53.8(5) . . . . ?
C93 C030 C91 C92 128.9(4) . . . . ?
C95 C030 C91 C90 66.0(5) . . . . ?
C95 C030 C91 C92 -111.3(5) . . . . ?
C96 C030 C91 C90 -171.5(4) . . . . ?
C96 C030 C91 C92 11.1(5) . . . . ?
C9 C8 C109 O11 -8.5(6) . . . . ?
C9 C8 C109 O12 171.6(5) . . . . ?
C11 C8 C109 O11 116.5(7) . . . . ?
C11 C8 C109 O12 -63.4(8) . . . . ?
C13 C8 C109 O11 -125.6(6) . . . . ?
C13 C8 C109 O12 54.5(7) . . . . ?
C12 C8 C109 O11 156.9(14) . . . . ?
C12 C8 C109 O12 -23.0(15) . . . . ?
C14 C8 C109 O11 -86.8(17) . . . . ?
C14 C8 C109 O12 93.3(17) . . . . ?
C10 C8 C109 O11 37.8(15) . . . . ?
C10 C8 C109 O12 -142.1(15) . . . . ?
C113 C116 C118 C117 -12.9(7) . . . . ?
C113 C116 C118 C123 167.1(5) . . . . ?
C114 C116 C118 C117 109.9(5) . . . . ?
C114 C116 C118 C123 -70.2(6) . . . . ?
C115 C116 C118 C117 -130.5(6) . . . . ?
C115 C116 C118 C123 49.4(7) . . . . ?
C116 C118 C123 C124 -177.1(4) . . . . ?
C117 C118 C123 C124 2.9(6) . . . . ?
C117 C120 C121 C46 -149.0(3) . . . . ?
C117 C120 C122 O15 -175.6(3) . . . . ?
C117 C120 C122 C124 3.0(5) . . . . ?
C118 C117 C120 C121 -175.7(4) . . . . ?
C118 C117 C120 C122 -0.5(6) . . . . ?
C118 C123 C124 C122 -0.5(6) . . . . ?
C118 C123 C124 C125 179.5(4) . . . . ?
C120 C117 C118 C116 177.6(4) . . . . ?
C120 C117 C118 C123 -2.4(6) . . . . ?
C120 C122 C124 C123 -2.5(5) . . . . ?
C120 C122 C124 C125 177.5(3) . . . . ?
C121 C46 C47 C51 -179.0(3) . . . . ?
C121 C120 C122 O15 -0.4(5) . . . . ?
C121 C120 C122 C124 178.2(3) . . . . ?
C122 C120 C121 C46 35.9(5) . . . . ?
C122 C124 C125 C135 96.3(4) . . . . ?
C123 C124 C125 C135 -83.7(4) . . . . ?
C124 C125 C135 C134 -92.0(4) . . . . ?
C124 C125 C135 C136 92.9(4) . . . . ?
C125 C135 C136 C137 172.5(3) . . . . ?
C126 C130 C131 C132 -179.2(4) . . . . ?
C126 C130 C133 C148 179.8(4) . . . . ?
C127 C126 C130 C131 -53.9(7) . . . . ?
C127 C126 C130 C133 124.6(6) . . . . ?
C128 C126 C130 C131 66.0(6) . . . . ?
C128 C126 C130 C133 -115.4(6) . . . . ?
C129 C126 C130 C131 -175.7(5) . . . . ?
C129 C126 C130 C133 2.9(8) . . . . ?
C130 C131 C132 C02C -179.4(3) . . . . ?
C130 C131 C132 C147 0.5(5) . . . . ?
C130 C133 C148 C89 174.6(3) . . . . ?
C130 C133 C148 C147 -1.7(5) . . . . ?
C131 C130 C133 C148 -1.6(6) . . . . ?
C131 C132 C147 O21 177.9(3) . . . . ?
C131 C132 C147 C148 -4.0(5) . . . . ?
C132 C02C C40 C39 78.4(4) . . . . ?
C132 C02C C40 C41 -101.5(4) . . . . ?
C132 C147 C148 C89 -171.7(3) . . . . ?
C132 C147 C148 C133 4.6(5) . . . . ?
C133 C130 C131 C132 2.2(6) . . . . ?
C134 C135 C136 C137 -2.9(5) . . . . ?
C134 C139 C140 C65 -166.3(3) . . . . ?
C135 C134 C139 C138 1.0(5) . . . . ?
C135 C134 C139 C140 179.8(3) . . . . ?
C135 C136 C137 C15 -173.5(3) . . . . ?
C135 C136 C137 C138 2.7(5) . . . . ?
C136 C137 C138 C139 -0.5(5) . . . . ?
C137 C138 C139 C134 -1.3(5) . . . . ?
C137 C138 C139 C140 -180.0(3) . . . . ?
C138 C139 C140 C65 12.3(5) . . . . ?
C139 C134 C135 C125 -174.3(3) . . . . ?
C139 C134 C135 C136 1.0(5) . . . . ?
C140 C65 C66 C67 178.7(3) . . . . ?
C140 C65 C70 O19 -5.8(5) . . . . ?
C140 C65 C70 C69 175.8(3) . . . . ?
C17 C15 C137 C136 -58.1(13) . . . . ?
C17 C15 C137 C138 125.8(12) . . . . ?
C19 C15 C137 C136 66.5(12) . . . . ?
C19 C15 C137 C138 -109.6(12) . . . . ?
C21 C15 C137 C136 -176.2(12) . . . . ?
C21 C15 C137 C138 7.7(12) . . . . ?
C20 C15 C137 C136 111.8(7) . . . . ?
C20 C15 C137 C138 -64.2(7) . . . . ?
C18 C15 C137 C136 -6.3(7) . . . . ?
C18 C15 C137 C138 177.6(5) . . . . ?
C16 C15 C137 C136 -125.8(7) . . . . ?
C16 C15 C137 C138 58.1(7) . . . . ?
C34 C33 C42 C37 -67.8(7) . . . . ?
C34 C33 C42 C41 110.3(6) . . . . ?
C35 C33 C42 C37 174.2(6) . . . . ?
C35 C33 C42 C41 -7.7(9) . . . . ?
C36 C33 C42 C37 44.0(8) . . . . ?
C36 C33 C42 C41 -137.8(6) . . . . ?
C23 C22 C32 O23 -70.6(14) . . . . ?
C23 C22 C32 O26 109.2(14) . . . . ?
C25 C22 C32 O23 46.2(11) . . . . ?
C25 C22 C32 O26 -134.0(10) . . . . ?
C27 C22 C32 O23 167.5(8) . . . . ?
C27 C22 C32 O26 -12.7(9) . . . . ?
C28 C22 C32 O23 -163.2(14) . . . . ?
C28 C22 C32 O26 16.6(14) . . . . ?
C24 C22 C32 O23 -37.5(9) . . . . ?
C24 C22 C32 O26 142.3(8) . . . . ?
C26 C22 C32 O23 79.7(12) . . . . ?
C26 C22 C32 O26 -100.5(12) . . . . ?
C86 C019 C87 O20 -3.5(5) . . . . ?
C86 C019 C87 C88 176.4(3) . . . . ?
C86 C019 C92 C91 -176.2(3) . . . . ?
C86 C84 C85 C79 -176.6(3) . . . . ?

loop_
_smtbx_masks_void_nr
_smtbx_masks_void_average_x
_smtbx_masks_void_average_y
_smtbx_masks_void_average_z
_smtbx_masks_void_volume
_smtbx_masks_void_count_electrons
_smtbx_masks_void_content
1 0.012 0.108 0.344 23.3 0.9 ?
2 0.000 0.500 0.000 1409.3 212.0 ?
3 0.000 0.500 0.500 19.9 0.0 ?
4 -0.012 0.892 0.656 23.3 0.8 ?
5 0.174 0.673 0.290 36.3 0.0 ?
6 0.500 0.000 0.500 1409.3 212.0 ?
7 0.206 0.813 0.847 31.3 0.0 ?
8 0.326 0.173 0.210 36.3 0.0 ?
9 0.294 0.313 0.653 31.3 0.0 ?
10 0.488 0.608 0.156 23.3 0.8 ?
11 0.500 1.000 1.000 19.9 0.0 ?
12 0.512 0.392 0.844 23.3 0.9 ?
13 0.674 0.827 0.790 36.3 0.0 ?
14 0.706 0.687 0.347 31.3 0.5 ?
15 0.826 0.327 0.710 36.3 0.0 ?
16 0.794 0.187 0.153 31.3 0.0 ?
